data_4103874
loop_
_publ_author_name
'Hiroshi Danjo'
'Kadzuya Hirata'
'Seiki Yoshigai'
'Isao Azumaya'
'Kentaro Yamaguchi'

_publ_contact_author_address
;Department of Pharmaceutical Technology
Faculty of Pharmaceutical Sciences at Kagawa Campus
Tokushima Bunri University
Shido Sanuki Kagawa 7692193 Japan
;
_publ_contact_author_email danjo@kph.bunri-u.ac.jp
_publ_contact_author_fax 81(87)8940181
_publ_contact_author_name 'Hiroshi Danjo'
_publ_contact_author_phone 81(87)8945111
_publ_section_title
;
 Back to Back Twin Bowls of D3-Symmetric Tris(spiroborate)s for
 Supramolecular Chain Structures
;
_journal_name_full 'Journal of the American Chemical Society'
_journal_page_first 1638
_journal_page_last 1639
_journal_paper_doi 10.1021/ja8071435
_journal_volume 131
_journal_year 2009
_chemical_formula_sum 'C252 H256 B6 Ir2 N20 O41'
_chemical_formula_weight 4670.03
_chemical_name_systematic
; 
 ? 
;
_space_group_IT_number 2
_symmetry_cell_setting triclinic
_symmetry_space_group_name_Hall '-P 1'
_symmetry_space_group_name_H-M 'P -1'
_atom_sites_solution_hydrogens geom
_atom_sites_solution_primary direct
_atom_sites_solution_secondary difmap
_audit_creation_method SHELXL-97
_cell_angle_alpha 67.78(8)
_cell_angle_beta 73.26(9)
_cell_angle_gamma 68.21(8)
_cell_formula_units_Z 2
_cell_length_a 21.698(14)
_cell_length_b 22.607(14)
_cell_length_c 27.010(8)
_cell_measurement_temperature 100(2)
_cell_volume 11220(13)
_computing_cell_refinement 'CrystalClear (Rigaku)'
_computing_data_collection 'CrystalClear (Rigaku)'
_computing_data_reduction 'CrystalClear (Rigaku)'
_computing_structure_refinement 'SHELXL-97 (Sheldrick, 1997)'
_computing_structure_solution 'SHELXS-97 (Sheldrick, 1990)'
_diffrn_ambient_temperature 100(2)
_diffrn_measured_fraction_theta_full 0.959
_diffrn_measured_fraction_theta_max 0.959
_diffrn_measurement_device_type 'Rigaku Jupiter210 CCD Area Detector'
_diffrn_measurement_method omega_scan
_diffrn_radiation_monochromator Si
_diffrn_radiation_source SPring8
_diffrn_radiation_type synchrotron
_diffrn_radiation_wavelength 0.70000
_diffrn_reflns_av_R_equivalents 0.1077
_diffrn_reflns_av_sigmaI/netI 0.1829
_diffrn_reflns_limit_h_max 18
_diffrn_reflns_limit_h_min -18
_diffrn_reflns_limit_k_max 19
_diffrn_reflns_limit_k_min -19
_diffrn_reflns_limit_l_max 23
_diffrn_reflns_limit_l_min -23
_diffrn_reflns_number 29479
_diffrn_reflns_theta_full 17.79
_diffrn_reflns_theta_max 17.79
_diffrn_reflns_theta_min 0.81
_diffrn_standards_decay_% 0
_diffrn_standards_number 0
_exptl_absorpt_coefficient_mu 1.266
_exptl_absorpt_correction_type none
_exptl_crystal_colour red
_exptl_crystal_density_diffrn 1.382
_exptl_crystal_density_method 'not measured'
_exptl_crystal_description prism
_exptl_crystal_F_000 4840
_exptl_crystal_size_max 0.05
_exptl_crystal_size_mid 0.05
_exptl_crystal_size_min 0.05
_refine_diff_density_max 1.813
_refine_diff_density_min -2.061
_refine_diff_density_rms 0.158
_refine_ls_extinction_method none
_refine_ls_goodness_of_fit_ref 1.258
_refine_ls_hydrogen_treatment constr
_refine_ls_matrix_type full
_refine_ls_number_parameters 2272
_refine_ls_number_reflns 14999
_refine_ls_number_restraints 57
_refine_ls_restrained_S_all 1.257
_refine_ls_R_factor_all 0.1673
_refine_ls_R_factor_gt 0.1421
_refine_ls_shift/su_max 2.923
_refine_ls_shift/su_mean 0.049
_refine_ls_structure_factor_coef Fsqd
_refine_ls_weighting_details 'calc w=1/[\s^2^(Fo^2^)+(0.2000P)^2^+0.6010P] where P=(Fo^2^+2Fc^2^)/3'
_refine_ls_weighting_scheme calc
_refine_ls_wR_factor_gt 0.3512
_refine_ls_wR_factor_ref 0.3921
_reflns_number_gt 9830
_reflns_number_total 14999
_reflns_threshold_expression >2sigma(I)
_cod_data_source_file ja8071435_si_003.cif
_cod_data_source_block 08102015dan
_cod_original_cell_volume 11220(10)
_cod_database_code 4103874

loop_
_symmetry_equiv_pos_as_xyz
'x, y, z'
'-x, -y, -z'

loop_
_atom_site_label
_atom_site_type_symbol
_atom_site_fract_x
_atom_site_fract_y
_atom_site_fract_z
_atom_site_U_iso_or_equiv
_atom_site_adp_type
_atom_site_occupancy
_atom_site_symmetry_multiplicity
_atom_site_calc_flag
_atom_site_refinement_flags
B5 B 0.5992(18) 0.8999(15) 0.5458(11) 0.103(9) Uani 1 1 d .
B4 B 0.848(3) 0.727(2) 0.4346(15) 0.18(2) Uani 1 1 d .
B6 B 0.876(2) 0.8534(19) 0.5836(15) 0.133(12) Uani 1 1 d .
B1 B 0.6944(17) 0.2782(17) 0.1169(13) 0.112(9) Uani 1 1 d .
B3 B 0.9414(14) 0.3481(14) 0.0894(13) 0.096(8) Uani 1 1 d .
O3 O 0.8671(10) 0.2002(8) -0.0359(7) 0.134(6) Uani 1 1 d .
C158 C 0.592(2) 1.2818(18) 0.574(2) 0.23(2) Uani 1 1 d .
H15A H 0.5548 1.2629 0.5899 0.274 Uiso 1 1 calc R
H15B H 0.6069 1.2786 0.5371 0.274 Uiso 1 1 calc R
C157 C 0.645(2) 1.2399(18) 0.6024(15) 0.179(13) Uani 1 1 d .
H15C H 0.6304 1.2431 0.6390 0.215 Uiso 1 1 calc R
H15D H 0.6826 1.2577 0.5859 0.215 Uiso 1 1 calc R
C159 C 0.5616(18) 1.3622(17) 0.568(2) 0.22(2) Uani 1 1 d .
H15E H 0.5663 1.3653 0.6020 0.265 Uiso 1 1 calc R
H15F H 0.5932 1.3830 0.5401 0.265 Uiso 1 1 calc R
C160 C 0.509(3) 1.398(2) 0.560(5) 0.57(9) Uani 1 1 d .
H16A H 0.4764 1.3891 0.5928 0.852 Uiso 1 1 calc R
H16B H 0.4973 1.3901 0.5320 0.852 Uiso 1 1 calc R
H16C H 0.5092 1.4432 0.5494 0.852 Uiso 1 1 calc R
C154 C 0.4835(16) 0.8633(18) 0.8945(11) 0.180(15) Uani 1 1 d D
H15G H 0.4794 0.8309 0.8811 0.216 Uiso 1 1 calc R
H15H H 0.4511 0.9061 0.8810 0.216 Uiso 1 1 calc R
C149 C 0.5106(18) 0.9275(14) 0.2559(12) 0.194(18) Uani 1 1 d .
H14J H 0.4793 0.9039 0.2599 0.233 Uiso 1 1 calc R
H14K H 0.4854 0.9743 0.2509 0.233 Uiso 1 1 calc R
C150 C 0.5616(19) 0.9217(17) 0.2074(14) 0.198(17) Uani 1 1 d .
H15I H 0.5916 0.8763 0.2145 0.237 Uiso 1 1 calc R
H15J H 0.5883 0.9513 0.1997 0.237 Uiso 1 1 calc R
C151 C 0.530(2) 0.9393(16) 0.1571(14) 0.193(16) Uani 1 1 d .
H15K H 0.5007 0.9119 0.1663 0.232 Uiso 1 1 calc R
H15L H 0.5026 0.9856 0.1491 0.232 Uiso 1 1 calc R
C145 C 0.5456(18) 0.5285(14) 0.5907(12) 0.171(13) Uani 1 1 d .
H14A H 0.5061 0.5318 0.5786 0.205 Uiso 1 1 calc R
H14B H 0.5780 0.4853 0.5907 0.205 Uiso 1 1 calc R
C146 C 0.5254(15) 0.5334(13) 0.6488(12) 0.146(10) Uani 1 1 d .
H14C H 0.4949 0.5775 0.6485 0.175 Uiso 1 1 calc R
H14D H 0.5653 0.5277 0.6616 0.175 Uiso 1 1 calc R
C147 C 0.4900(16) 0.4787(15) 0.6894(13) 0.161(12) Uani 1 1 d .
H14E H 0.4504 0.4843 0.6763 0.193 Uiso 1 1 calc R
H14F H 0.5206 0.4346 0.6897 0.193 Uiso 1 1 calc R
C148 C 0.4701(17) 0.4823(15) 0.7445(12) 0.168(12) Uani 1 1 d .
H14G H 0.4985 0.5018 0.7507 0.252 Uiso 1 1 calc R
H14H H 0.4745 0.4381 0.7696 0.252 Uiso 1 1 calc R
H14I H 0.4240 0.5094 0.7496 0.252 Uiso 1 1 calc R
C166 C 1.2118(19) 0.886(2) 0.2881(16) 0.200(17) Uani 1 1 d .
H16D H 1.2084 0.8944 0.3216 0.240 Uiso 1 1 calc R
H16E H 1.1726 0.9159 0.2718 0.240 Uiso 1 1 calc R
C167 C 1.279(2) 0.899(2) 0.2476(17) 0.23(2) Uani 1 1 d .
H16F H 1.3173 0.8626 0.2603 0.272 Uiso 1 1 calc R
H16G H 1.2770 0.8990 0.2120 0.272 Uiso 1 1 calc R
C168 C 1.286(3) 0.954(3) 0.2430(18) 0.29(3) Uani 1 1 d .
H16H H 1.2892 0.9814 0.2057 0.429 Uiso 1 1 calc R
H16I H 1.3272 0.9454 0.2554 0.429 Uiso 1 1 calc R
H16J H 1.2488 0.9775 0.2646 0.429 Uiso 1 1 calc R
C165 C 1.2141(18) 0.816(2) 0.3000(14) 0.188(14) Uani 1 1 d .
H16K H 1.2538 0.7858 0.3159 0.226 Uiso 1 1 calc R
H16L H 1.2177 0.8073 0.2664 0.226 Uiso 1 1 calc R
C161 C 1.1578(19) 0.4654(13) 0.6217(10) 0.158(13) Uani 1 1 d .
H16M H 1.1394 0.4536 0.6602 0.190 Uiso 1 1 calc R
H16N H 1.1560 0.4324 0.6077 0.190 Uiso 1 1 calc R
C162 C 1.2296(16) 0.4626(16) 0.6143(14) 0.159(12) Uani 1 1 d .
H16O H 1.2325 0.4912 0.6323 0.191 Uiso 1 1 calc R
H16P H 1.2470 0.4790 0.5759 0.191 Uiso 1 1 calc R
C163 C 1.273(2) 0.3892(15) 0.6385(17) 0.186(15) Uani 1 1 d .
H16Q H 1.2513 0.3708 0.6751 0.224 Uiso 1 1 calc R
H16R H 1.2751 0.3624 0.6170 0.224 Uiso 1 1 calc R
C164 C 1.337(2) 0.384(2) 0.6401(18) 0.26(3) Uani 1 1 d .
H16S H 1.3560 0.4106 0.6061 0.386 Uiso 1 1 calc R
H16T H 1.3642 0.3379 0.6465 0.386 Uiso 1 1 calc R
H16U H 1.3367 0.3993 0.6688 0.386 Uiso 1 1 calc R
C61 C 0.590(2) 0.2957(17) -0.167(2) 0.22(2) Uani 1 1 d .
H61A H 0.5532 0.3351 -0.1625 0.267 Uiso 1 1 calc R
H61B H 0.6248 0.3105 -0.1955 0.267 Uiso 1 1 calc R
C62 C 0.5665(16) 0.2551(15) -0.1815(15) 0.160(12) Uani 1 1 d .
H62A H 0.5278 0.2455 -0.1548 0.192 Uiso 1 1 calc R
H62B H 0.6015 0.2129 -0.1804 0.192 Uiso 1 1 calc R
C63 C 0.547(3) 0.2867(18) -0.2378(14) 0.25(3) Uani 1 1 d .
H63A H 0.5848 0.2974 -0.2646 0.305 Uiso 1 1 calc R
H63B H 0.5104 0.3280 -0.2387 0.305 Uiso 1 1 calc R
C64 C 0.5223(18) 0.2367(16) -0.2533(16) 0.196(15) Uani 1 1 d .
H64A H 0.5607 0.2009 -0.2611 0.293 Uiso 1 1 calc R
H64B H 0.5008 0.2612 -0.2847 0.293 Uiso 1 1 calc R
H64C H 0.4911 0.2186 -0.2233 0.293 Uiso 1 1 calc R
C65 C 0.7707(13) -0.1283(13) 0.1440(11) 0.136(9) Uani 1 1 d .
H65A H 0.7315 -0.1353 0.1394 0.163 Uiso 1 1 calc R
H65B H 0.8105 -0.1631 0.1351 0.163 Uiso 1 1 calc R
C66 C 0.7635(13) -0.1298(16) 0.2038(13) 0.142(10) Uani 1 1 d .
H66A H 0.7982 -0.1139 0.2058 0.170 Uiso 1 1 calc R
H66B H 0.7202 -0.0996 0.2137 0.170 Uiso 1 1 calc R
C67 C 0.7692(16) -0.1986(17) 0.2439(13) 0.164(12) Uani 1 1 d .
H67A H 0.8110 -0.2296 0.2323 0.197 Uiso 1 1 calc R
H67B H 0.7324 -0.2132 0.2439 0.197 Uiso 1 1 calc R
C68 C 0.7675(19) -0.201(3) 0.3050(12) 0.26(3) Uani 1 1 d .
H68A H 0.8124 -0.2207 0.3131 0.391 Uiso 1 1 calc R
H68B H 0.7395 -0.2279 0.3302 0.391 Uiso 1 1 calc R
H68C H 0.7497 -0.1567 0.3078 0.391 Uiso 1 1 calc R
C69 C 1.1840(19) 0.4398(17) -0.2233(14) 0.27(3) Uani 1 1 d D
H69A H 1.2192 0.4438 -0.2104 0.319 Uiso 1 1 calc R
H69B H 1.2052 0.4164 -0.2503 0.319 Uiso 1 1 calc R
C71 C 1.100(2) 0.5476(15) -0.2093(15) 0.26(3) Uani 1 1 d D
H71A H 1.1302 0.5428 -0.1868 0.308 Uiso 1 1 calc R
H71B H 1.0656 0.5268 -0.1856 0.308 Uiso 1 1 calc R
C70 C 1.139(2) 0.5080(17) -0.2482(13) 0.25(2) Uiso 1 1 d D
H70A H 1.1081 0.5031 -0.2647 0.304 Uiso 1 1 calc R
H70B H 1.1672 0.5333 -0.2769 0.304 Uiso 1 1 calc R
C72 C 1.064(3) 0.624(2) -0.232(2) 0.34(4) Uani 1 1 d D
H72A H 1.0748 0.6370 -0.2713 0.513 Uiso 1 1 calc R
H72B H 1.0797 0.6485 -0.2190 0.513 Uiso 1 1 calc R
H72C H 1.0164 0.6321 -0.2211 0.513 Uiso 1 1 calc R
C73 C 1.346(3) 0.105(2) 0.0430(18) 0.26(3) Uani 1 1 d D
H73A H 1.3796 0.1082 0.0102 0.309 Uiso 1 1 calc R
H73B H 1.3550 0.1233 0.0666 0.309 Uiso 1 1 calc R
C77 C 0.6282(16) 0.7141(15) 0.0559(17) 0.175(13) Uani 1 1 d D
H77A H 0.6452 0.7398 0.0200 0.210 Uiso 1 1 calc R
H77B H 0.5802 0.7226 0.0591 0.210 Uiso 1 1 calc R
C79 C 0.669(6) 0.705(3) 0.146(2) 0.51(10) Uani 1 1 d .
H79A H 0.6470 0.6717 0.1681 0.609 Uiso 1 1 calc R
H79B H 0.7153 0.6805 0.1343 0.609 Uiso 1 1 calc R
C78 C 0.643(2) 0.7312(17) 0.100(2) 0.23(2) Uani 1 1 d D
H78A H 0.6679 0.7631 0.0786 0.277 Uiso 1 1 calc R
H78B H 0.5989 0.7584 0.1126 0.277 Uiso 1 1 calc R
C80 C 0.675(2) 0.728(2) 0.179(2) 0.26(3) Uani 1 1 d .
H80A H 0.7223 0.7207 0.1781 0.395 Uiso 1 1 calc R
H80B H 0.6561 0.7057 0.2152 0.395 Uiso 1 1 calc R
H80C H 0.6525 0.7752 0.1705 0.395 Uiso 1 1 calc R
C82 C 0.691(3) 0.383(3) 0.421(3) 0.30(3) Uiso 1 1 d D
H82A H 0.6669 0.3778 0.4582 0.357 Uiso 1 1 calc R
H82B H 0.7050 0.4224 0.4088 0.357 Uiso 1 1 calc R
C83 C 0.753(2) 0.322(3) 0.4213(15) 0.26(3) Uani 1 1 d D
H83A H 0.7813 0.3282 0.3856 0.315 Uiso 1 1 calc R
H83B H 0.7406 0.2817 0.4310 0.315 Uiso 1 1 calc R
C84 C 0.793(3) 0.316(3) 0.463(3) 0.46(6) Uani 1 1 d D
H84A H 0.7993 0.3583 0.4564 0.688 Uiso 1 1 calc R
H84B H 0.8356 0.2827 0.4607 0.688 Uiso 1 1 calc R
H84C H 0.7674 0.3032 0.4993 0.688 Uiso 1 1 calc R
C1 C 0.7245(2) 0.1973(2) 0.01213(18) 0.116(8) Uani 1 1 d G
C2 C 0.7025(2) 0.2314(2) 0.05030(18) 0.119(9) Uani 1 1 d G
C3 C 0.6452(2) 0.2864(2) 0.04638(18) 0.117(8) Uani 1 1 d G
C4 C 0.6098(2) 0.3072(2) 0.00429(19) 0.120(8) Uani 1 1 d G
H4 H 0.5715 0.3440 0.0017 0.144 Uiso 1 1 calc R
C5 C 0.6318(3) 0.2731(3) -0.0339(2) 0.154(13) Uani 1 1 d G
C6 C 0.6892(3) 0.2181(2) -0.02996(19) 0.117(8) Uani 1 1 d G
C7 C 0.7111(3) 0.1839(3) -0.06812(19) 0.150(11) Uani 1 1 d G
H7 H 0.7495 0.1471 -0.0655 0.180 Uiso 1 1 calc R
C8 C 0.6758(3) 0.2047(3) -0.1102(2) 0.156(12) Uani 1 1 d G
H8 H 0.6905 0.1819 -0.1357 0.187 Uiso 1 1 calc R
C9 C 0.6184(3) 0.2597(3) -0.1141(2) 0.22(2) Uani 1 1 d G
C10 C 0.5965(3) 0.2939(3) -0.0760(2) 0.126(9) Uani 1 1 d G
H10 H 0.5581 0.3306 -0.0786 0.151 Uiso 1 1 calc R
C14 C 0.9032(3) 0.0261(2) 0.01597(19) 0.120(8) Uani 1 1 d G
H14 H 0.9417 -0.0103 0.0162 0.144 Uiso 1 1 calc R
C13 C 0.9068(3) 0.0903(2) -0.01458(18) 0.176(15) Uani 1 1 d G
C12 C 0.8492(3) 0.1447(2) -0.01499(17) 0.137(10) Uani 1 1 d G
C11 C 0.7880(3) 0.1351(2) 0.01514(18) 0.119(8) Uani 1 1 d G
C16 C 0.7844(3) 0.0709(2) 0.04568(19) 0.113(8) Uani 1 1 d G
C15 C 0.8419(3) 0.0165(2) 0.04611(19) 0.114(8) Uani 1 1 d G
C20 C 0.8383(3) -0.0477(2) 0.0767(2) 0.134(9) Uani 1 1 d G
H20 H 0.8768 -0.0841 0.0769 0.161 Uiso 1 1 calc R
C19 C 0.7771(3) -0.0574(2) 0.1068(2) 0.114(7) Uani 1 1 d G
C18 C 0.7196(3) -0.0029(2) 0.1064(2) 0.127(8) Uani 1 1 d G
H18 H 0.6786 -0.0094 0.1265 0.153 Uiso 1 1 calc R
C17 C 0.7232(3) 0.0612(2) 0.0758(2) 0.138(10) Uani 1 1 d G
H17 H 0.6847 0.0977 0.0756 0.166 Uiso 1 1 calc R
C21 C 1.0490(2) 0.2706(2) -0.04937(16) 0.109(8) Uani 1 1 d G
C22 C 1.0101(2) 0.2412(2) -0.05990(16) 0.113(9) Uani 1 1 d G
C23 C 1.0024(2) 0.2553(2) -0.11289(16) 0.134(11) Uani 1 1 d G
C24 C 1.0336(3) 0.2987(2) -0.15535(16) 0.161(15) Uani 1 1 d G
H24 H 1.0284 0.3081 -0.1908 0.193 Uiso 1 1 calc R
C25 C 1.0725(3) 0.3281(2) -0.14481(16) 0.135(11) Uani 1 1 d G
C26 C 1.0802(2) 0.3141(2) -0.09182(17) 0.108(8) Uani 1 1 d G
C27 C 1.1190(2) 0.3435(2) -0.08128(17) 0.134(10) Uani 1 1 d G
H27 H 1.1242 0.3341 -0.0458 0.161 Uiso 1 1 calc R
C28 C 1.1502(2) 0.3869(3) -0.12374(17) 0.169(14) Uani 1 1 d G
H28 H 1.1763 0.4066 -0.1167 0.203 Uiso 1 1 calc R
C29 C 1.1425(3) 0.4009(3) -0.17673(17) 0.165(13) Uani 1 1 d GD
C30 C 1.1036(3) 0.3715(3) -0.18727(16) 0.168(12) Uani 1 1 d G
H30 H 1.0985 0.3809 -0.2227 0.201 Uiso 1 1 calc R
C31 C 1.0695(2) 0.2525(2) 0.00892(17) 0.117(8) Uani 1 1 d G
C32 C 1.0255(2) 0.28057(19) 0.04849(16) 0.109(8) Uani 1 1 d G
C33 C 1.04778(19) 0.27243(19) 0.09469(16) 0.126(10) Uani 1 1 d G
C34 C 1.11402(19) 0.2362(2) 0.10133(18) 0.148(12) Uani 1 1 d G
H34 H 1.1289 0.2307 0.1322 0.178 Uiso 1 1 calc R
C35 C 1.1580(2) 0.2081(2) 0.06176(19) 0.144(12) Uani 1 1 d G
C36 C 1.1357(2) 0.2163(2) 0.01556(19) 0.141(10) Uani 1 1 d G
C37 C 1.1797(2) 0.1882(2) -0.0240(2) 0.185(17) Uani 1 1 d G
H37 H 1.1648 0.1936 -0.0549 0.222 Uiso 1 1 calc R
C38 C 1.2460(2) 0.1519(3) -0.0174(2) 0.23(2) Uani 1 1 d G
H38 H 1.2754 0.1332 -0.0439 0.272 Uiso 1 1 calc R
C39 C 1.2682(2) 0.1438(3) 0.0288(2) 0.165(13) Uani 1 1 d G
C40 C 1.2242(2) 0.1719(2) 0.0684(2) 0.156(11) Uani 1 1 d G
H40 H 1.2391 0.1664 0.0993 0.187 Uiso 1 1 calc R
C41 C 0.76563(18) 0.43459(17) 0.12480(13) 0.125(9) Uani 1 1 d G
C42 C 0.83452(18) 0.41037(16) 0.10781(13) 0.124(9) Uani 1 1 d G
C43 C 0.87025(18) 0.45396(17) 0.07152(13) 0.106(7) Uani 1 1 d G
C44 C 0.83709(19) 0.52176(17) 0.05221(13) 0.107(7) Uani 1 1 d G
H44 H 0.8610 0.5509 0.0279 0.128 Uiso 1 1 calc R
C45 C 0.76820(19) 0.54598(17) 0.06920(13) 0.126(9) Uani 1 1 d G
C46 C 0.73246(18) 0.50239(17) 0.10550(14) 0.125(9) Uani 1 1 d G
C47 C 0.66359(18) 0.52660(18) 0.12248(15) 0.123(8) Uani 1 1 d G
H47 H 0.6397 0.4974 0.1468 0.148 Uiso 1 1 calc R
C48 C 0.63042(19) 0.59440(19) 0.10318(15) 0.149(11) Uani 1 1 d G
H48 H 0.5843 0.6106 0.1146 0.179 Uiso 1 1 calc R
C49 C 0.6661(2) 0.63800(18) 0.06688(14) 0.144(10) Uani 1 1 d G
C50 C 0.7350(2) 0.61379(17) 0.04989(13) 0.120(8) Uani 1 1 d G
H50 H 0.7589 0.6430 0.0256 0.144 Uiso 1 1 calc R
C51 C 0.72561(18) 0.38123(18) 0.17067(14) 0.107(7) Uani 1 1 d G
C52 C 0.71373(19) 0.33403(19) 0.15627(15) 0.111(8) Uani 1 1 d G
C53 C 0.6809(2) 0.2892(2) 0.19497(16) 0.104(7) Uani 1 1 d G
C54 C 0.6599(2) 0.2917(2) 0.24807(16) 0.133(9) Uani 1 1 d G
H54 H 0.6379 0.2617 0.2740 0.160 Uiso 1 1 calc R
C55 C 0.67179(19) 0.33886(19) 0.26247(15) 0.116(8) Uani 1 1 d G
C56 C 0.70463(18) 0.38365(18) 0.22377(14) 0.118(9) Uani 1 1 d G
C57 C 0.71652(17) 0.43085(17) 0.23818(13) 0.129(9) Uani 1 1 d G
H57 H 0.7385 0.4608 0.2123 0.155 Uiso 1 1 calc R
C58 C 0.69555(17) 0.43327(17) 0.29127(13) 0.136(9) Uani 1 1 d G
H58 H 0.7035 0.4648 0.3009 0.163 Uiso 1 1 calc R
C59 C 0.66270(18) 0.38848(18) 0.32998(14) 0.159(13) Uani 1 1 d G
C60 C 0.6508(2) 0.34128(19) 0.31558(15) 0.124(8) Uani 1 1 d G
H60 H 0.6288 0.3113 0.3415 0.149 Uiso 1 1 calc R
C95 C 0.62445(18) 0.81028(17) 0.44633(15) 0.163(16) Uani 1 1 d G
C96 C 0.61802(19) 0.84794(17) 0.47901(15) 0.143(13) Uani 1 1 d G
C97 C 0.5830(2) 0.91574(18) 0.46489(16) 0.123(9) Uani 1 1 d G
C98 C 0.5545(2) 0.94591(18) 0.41808(17) 0.115(8) Uani 1 1 d G
H98 H 0.5311 0.9913 0.4086 0.138 Uiso 1 1 calc R
C99 C 0.5610(2) 0.90826(17) 0.38539(17) 0.116(8) Uani 1 1 d G
C100 C 0.59592(18) 0.84045(17) 0.39952(15) 0.118(9) Uani 1 1 d G
C101 C 0.60236(17) 0.80280(17) 0.36683(15) 0.116(8) Uani 1 1 d G
H101 H 0.6258 0.7574 0.3763 0.140 Uiso 1 1 calc R
C102 C 0.57383(18) 0.83296(17) 0.32002(16) 0.137(10) Uani 1 1 d G
H102 H 0.5781 0.8078 0.2982 0.164 Uiso 1 1 calc R
C103 C 0.5389(2) 0.90077(17) 0.30590(17) 0.117(8) Uani 1 1 d G
C104 C 0.5324(2) 0.93842(17) 0.33858(17) 0.120(8) Uani 1 1 d G
H104 H 0.5090 0.9838 0.3291 0.143 Uiso 1 1 calc R
C88 C 0.75190(18) 0.60561(16) 0.49500(13) 0.140(11) Uani 1 1 d G
H88 H 0.7773 0.5609 0.5054 0.168 Uiso 1 1 calc R
C87 C 0.78379(18) 0.65511(15) 0.46766(13) 0.161(16) Uani 1 1 d G
C86 C 0.74576(18) 0.72189(16) 0.45211(14) 0.159(15) Uani 1 1 d G
C85 C 0.67583(18) 0.73918(16) 0.46389(14) 0.128(10) Uani 1 1 d G
C90 C 0.64393(18) 0.68968(17) 0.49123(14) 0.173(16) Uani 1 1 d G
C89 C 0.68196(18) 0.62290(17) 0.50679(13) 0.132(9) Uani 1 1 d G
C94 C 0.6501(2) 0.57340(18) 0.53412(13) 0.192(16) Uani 1 1 d G
H94 H 0.6755 0.5287 0.5445 0.231 Uiso 1 1 calc R
C93 C 0.5801(2) 0.5907(2) 0.54591(14) 0.170(13) Uani 1 1 d G
C92 C 0.54211(19) 0.6575(2) 0.53035(15) 0.176(15) Uani 1 1 d G
H92 H 0.4953 0.6690 0.5382 0.211 Uiso 1 1 calc R
C91 C 0.57400(18) 0.70698(19) 0.50301(15) 0.159(15) Uani 1 1 d G
H91 H 0.5486 0.7517 0.4926 0.191 Uiso 1 1 calc R
C135 C 0.9832(2) 0.7506(2) 0.45387(18) 0.130(10) Uani 1 1 d G
C136 C 0.93117(19) 0.74586(18) 0.43659(16) 0.134(11) Uani 1 1 d G
C137 C 0.93413(19) 0.75742(18) 0.38173(16) 0.133(11) Uani 1 1 d G
C138 C 0.9891(2) 0.7737(2) 0.34418(17) 0.142(11) Uani 1 1 d G
H138 H 0.9910 0.7814 0.3075 0.170 Uiso 1 1 calc R
C139 C 1.0410(2) 0.7784(2) 0.36147(19) 0.141(11) Uani 1 1 d G
C140 C 1.0381(2) 0.7669(2) 0.41632(19) 0.161(13) Uani 1 1 d G
C141 C 1.0901(2) 0.7716(2) 0.4336(2) 0.157(13) Uani 1 1 d G
H141 H 1.0881 0.7639 0.4703 0.188 Uiso 1 1 calc R
C142 C 1.1450(2) 0.7878(3) 0.3961(2) 0.145(10) Uani 1 1 d G
H142 H 1.1798 0.7910 0.4076 0.174 Uiso 1 1 calc R
C143 C 1.1480(2) 0.7994(3) 0.3412(2) 0.181(17) Uani 1 1 d G
C144 C 1.0960(2) 0.7947(2) 0.3239(2) 0.21(2) Uani 1 1 d G
H144 H 1.0979 0.8024 0.2872 0.254 Uiso 1 1 calc R
C125 C 0.9863(2) 0.7260(2) 0.52052(18) 0.116(8) Uani 1 1 d G
C126 C 0.9495(2) 0.7691(2) 0.55132(18) 0.108(7) Uani 1 1 d G
C127 C 0.9544(2) 0.7495(2) 0.60576(19) 0.142(11) Uani 1 1 d G
C128 C 0.9962(2) 0.6869(2) 0.62939(19) 0.161(12) Uani 1 1 d G
H128 H 0.9995 0.6738 0.6658 0.194 Uiso 1 1 calc R
C129 C 1.0331(2) 0.6438(2) 0.5986(2) 0.155(12) Uani 1 1 d G
C130 C 1.0281(2) 0.6633(2) 0.54416(19) 0.133(10) Uani 1 1 d G
C131 C 1.0650(2) 0.6202(2) 0.5134(2) 0.128(9) Uani 1 1 d G
H131 H 1.0617 0.6333 0.4769 0.154 Uiso 1 1 calc R
C132 C 1.1068(2) 0.5576(2) 0.5370(2) 0.183(15) Uani 1 1 d G
H132 H 1.1315 0.5288 0.5164 0.220 Uiso 1 1 calc R
C133 C 1.1117(2) 0.5380(2) 0.5914(2) 0.144(10) Uani 1 1 d G
C134 C 1.0748(2) 0.5811(2) 0.6222(2) 0.173(14) Uani 1 1 d G
H134 H 1.0781 0.5680 0.6586 0.208 Uiso 1 1 calc R
C115 C 0.7094(3) 0.9687(2) 0.61895(18) 0.113(8) Uani 1 1 d G
C116 C 0.7749(2) 0.9311(2) 0.60422(18) 0.112(8) Uani 1 1 d G
C117 C 0.8269(3) 0.9602(2) 0.58541(19) 0.097(7) Uani 1 1 d G
C118 C 0.8134(3) 1.0268(2) 0.5813(2) 0.123(8) Uani 1 1 d G
H118 H 0.8482 1.0463 0.5687 0.148 Uiso 1 1 calc R
C119 C 0.7480(3) 1.0644(2) 0.5960(2) 0.147(11) Uani 1 1 d G
C120 C 0.6959(3) 1.0353(2) 0.61485(19) 0.132(10) Uani 1 1 d G
C121 C 0.6305(3) 1.0729(2) 0.62957(19) 0.186(15) Uani 1 1 d G
H121 H 0.5957 1.0534 0.6422 0.223 Uiso 1 1 calc R
C122 C 0.6170(3) 1.1395(2) 0.6255(2) 0.188(15) Uani 1 1 d G
H122 H 0.5732 1.1646 0.6353 0.225 Uiso 1 1 calc R
C123 C 0.6690(3) 1.1686(2) 0.6067(2) 0.161(12) Uani 1 1 d G
C124 C 0.7345(3) 1.1310(2) 0.5919(2) 0.163(13) Uani 1 1 d G
H124 H 0.7693 1.1505 0.5793 0.195 Uiso 1 1 calc R
C105 C 0.6559(2) 0.9236(2) 0.64992(17) 0.145(11) Uani 1 1 d G
C106 C 0.6276(2) 0.9118(2) 0.61578(17) 0.108(8) Uani 1 1 d G
C107 C 0.5732(2) 0.8859(2) 0.63682(17) 0.113(7) Uani 1 1 d G
C108 C 0.5471(2) 0.8718(2) 0.69200(17) 0.120(8) Uani 1 1 d G
H108 H 0.5108 0.8545 0.7061 0.144 Uiso 1 1 calc R
C109 C 0.5754(3) 0.8837(2) 0.72613(17) 0.125(9) Uani 1 1 d G
C110 C 0.6298(3) 0.9095(2) 0.70510(17) 0.106(7) Uani 1 1 d G
C111 C 0.6581(3) 0.9214(2) 0.73923(18) 0.103(7) Uani 1 1 d G
H111 H 0.6945 0.9387 0.7252 0.124 Uiso 1 1 calc R
C112 C 0.6320(3) 0.9073(2) 0.79441(18) 0.133(9) Uani 1 1 d G
H112 H 0.6509 0.9152 0.8172 0.160 Uiso 1 1 calc R
C113 C 0.5776(3) 0.8814(3) 0.81545(17) 0.126(9) Uani 1 1 d G
C114 C 0.5493(3) 0.8696(2) 0.78131(17) 0.112(7) Uani 1 1 d G
H114 H 0.5129 0.8523 0.7954 0.134 Uiso 1 1 calc R
N1 N 0.7675(2) 0.0513(2) 0.25762(19) 0.180(15) Uani 1 1 d G
C169 C 0.7249(2) 0.01815(18) 0.2984(2) 0.23(2) Uani 1 1 d G
C170 C 0.6621(2) 0.02533(18) 0.2897(2) 0.146(10) Uani 1 1 d G
H170 H 0.6336 0.0032 0.3170 0.175 Uiso 1 1 calc R
C171 C 0.6418(2) 0.06564(18) 0.2402(2) 0.169(13) Uani 1 1 d G
H171 H 0.5998 0.0704 0.2343 0.202 Uiso 1 1 calc R
C172 C 0.68443(19) 0.0988(2) 0.19937(18) 0.126(9) Uiso 1 1 d G
H172 H 0.6709 0.1257 0.1662 0.151 Uiso 1 1 calc R
C173 C 0.74725(19) 0.0916(2) 0.20809(18) 0.134(9) Uani 1 1 d G
H173 H 0.7757 0.1138 0.1808 0.161 Uiso 1 1 calc R
N2 N 0.8064(2) -0.0186(2) 0.3424(2) 0.153(11) Uani 1 1 d G
C174 C 0.7444(2) -0.0298(2) 0.3531(2) 0.39(6) Uani 1 1 d G
C175 C 0.7235(3) -0.0720(2) 0.4030(2) 0.29(4) Uani 1 1 d G
H175 H 0.6820 -0.0795 0.4102 0.353 Uiso 1 1 calc R
C176 C 0.7645(3) -0.1029(3) 0.4424(2) 0.21(2) Uani 1 1 d G
H176 H 0.7505 -0.1310 0.4758 0.252 Uiso 1 1 calc R
C177 C 0.8265(3) -0.0916(3) 0.4318(2) 0.120(9) Uani 1 1 d G
H177 H 0.8539 -0.1123 0.4581 0.144 Uiso 1 1 calc R
C178 C 0.8474(3) -0.0495(2) 0.3818(2) 0.090(6) Uani 1 1 d G
N3 N 0.9280(2) 0.0004(2) 0.3159(2) 0.105(6) Uani 1 1 d G
C179 C 0.9158(2) -0.0417(3) 0.3683(2) 0.114(8) Uani 1 1 d G
C180 C 0.9657(3) -0.0717(3) 0.4003(3) 0.121(9) Uani 1 1 d G
H180 H 0.9575 -0.0999 0.4354 0.145 Uiso 1 1 calc R
C181 C 1.0278(3) -0.0594(3) 0.3800(3) 0.174(14) Uani 1 1 d G
H181 H 1.0613 -0.0794 0.4014 0.209 Uiso 1 1 calc R
C182 C 1.0401(2) -0.0173(3) 0.3276(3) 0.155(11) Uani 1 1 d G
H182 H 1.0816 -0.0091 0.3140 0.186 Uiso 1 1 calc R
C183 C 0.9901(2) 0.0127(3) 0.2956(3) 0.143(11) Uani 1 1 d G
H183 H 0.9983 0.0409 0.2605 0.172 Uiso 1 1 calc R
N4 N 0.8892(2) -0.0364(2) 0.2361(2) 0.125(7) Uani 1 1 d G
C184 C 0.9179(2) -0.0097(3) 0.1828(2) 0.144(11) Uani 1 1 d G
C185 C 0.9470(2) -0.0494(3) 0.1485(2) 0.162(13) Uani 1 1 d G
H185 H 0.9663 -0.0315 0.1128 0.194 Uiso 1 1 calc R
C186 C 0.9474(3) -0.1159(3) 0.1675(3) 0.146(11) Uani 1 1 d G
H186 H 0.9668 -0.1424 0.1446 0.176 Uiso 1 1 calc R
C187 C 0.9186(3) -0.1426(3) 0.2208(3) 0.116(8) Uani 1 1 d G
H187 H 0.9188 -0.1871 0.2336 0.140 Uiso 1 1 calc R
C188 C 0.8895(2) -0.1029(2) 0.2551(3) 0.143(10) Uani 1 1 d G
H188 H 0.8702 -0.1208 0.2907 0.172 Uiso 1 1 calc R
N5 N 0.88326(18) 0.0892(2) 0.2016(2) 0.148(9) Uani 1 1 d G
C189 C 0.91258(19) 0.0585(3) 0.1610(2) 0.102(7) Uani 1 1 d G
C190 C 0.93259(18) 0.0958(3) 0.1083(2) 0.134(9) Uani 1 1 d G
H190 H 0.9522 0.0753 0.0811 0.161 Uiso 1 1 calc R
C191 C 0.92328(18) 0.1637(3) 0.0962(2) 0.188(16) Uani 1 1 d G
H191 H 0.9367 0.1886 0.0610 0.226 Uiso 1 1 calc R
C192 C 0.89396(17) 0.1943(3) 0.1368(3) 0.167(13) Uani 1 1 d G
H192 H 0.8877 0.2398 0.1287 0.201 Uiso 1 1 calc R
C193 C 0.87395(18) 0.1571(3) 0.1895(2) 0.131(9) Uani 1 1 d G
N6 N 0.8278(2) 0.1258(2) 0.2860(2) 0.111(6) Uani 1 1 d G
C194 C 0.8500(2) 0.1737(2) 0.2411(3) 0.136(10) Uani 1 1 d G
C195 C 0.8427(2) 0.2356(2) 0.2451(3) 0.116(8) Uani 1 1 d G
H195 H 0.8576 0.2676 0.2150 0.139 Uiso 1 1 calc R
C196 C 0.8132(2) 0.2496(2) 0.2940(3) 0.132(9) Uani 1 1 d G
H196 H 0.8083 0.2910 0.2966 0.158 Uiso 1 1 calc R
C197 C 0.7910(2) 0.2017(3) 0.3389(3) 0.117(8) Uani 1 1 d G
H197 H 0.7713 0.2111 0.3716 0.141 Uiso 1 1 calc R
C198 C 0.7983(2) 0.1398(2) 0.3349(2) 0.112(7) Uani 1 1 d G
H198 H 0.7835 0.1078 0.3649 0.134 Uiso 1 1 calc R
N7 N 0.27800(19) 0.4859(2) 0.17788(19) 0.137(9) Uani 1 1 d G
C199 C 0.2831(2) 0.5465(2) 0.1396(2) 0.119(8) Uani 1 1 d G
C200 C 0.3272(2) 0.57644(19) 0.1421(3) 0.152(10) Uani 1 1 d G
H200 H 0.3307 0.6170 0.1165 0.182 Uiso 1 1 calc R
C201 C 0.3662(2) 0.54588(19) 0.1829(3) 0.158(11) Uani 1 1 d G
H201 H 0.3957 0.5659 0.1845 0.189 Uiso 1 1 calc R
C202 C 0.3610(2) 0.4853(2) 0.2211(2) 0.198(19) Uani 1 1 d G
H202 H 0.3871 0.4649 0.2484 0.237 Uiso 1 1 calc R
C203 C 0.3170(2) 0.4553(2) 0.21866(19) 0.25(3) Uani 1 1 d G
H203 H 0.3135 0.4148 0.2443 0.296 Uiso 1 1 calc R
N8 N 0.1997(2) 0.5485(2) 0.1043(2) 0.146(9) Uani 1 1 d G
C204 C 0.2410(2) 0.5878(2) 0.0944(2) 0.139(10) Uani 1 1 d G
C205 C 0.2344(2) 0.6473(2) 0.0519(2) 0.143(11) Uani 1 1 d G
H205 H 0.2620 0.6736 0.0453 0.172 Uiso 1 1 calc R
C206 C 0.1865(3) 0.6676(3) 0.0193(2) 0.122(9) Uani 1 1 d G
H206 H 0.1821 0.7074 -0.0092 0.146 Uiso 1 1 calc R
C207 C 0.1453(2) 0.6283(3) 0.0292(2) 0.121(9) Uani 1 1 d G
H207 H 0.1133 0.6419 0.0073 0.145 Uiso 1 1 calc R
C208 C 0.1519(2) 0.5688(3) 0.0717(2) 0.102(7) Uiso 1 1 d G
N9 N 0.13400(19) 0.4684(3) 0.1203(2) 0.107(6) Uani 1 1 d G
C209 C 0.1130(2) 0.5299(3) 0.0817(2) 0.118(8) Uani 1 1 d G
C210 C 0.0589(2) 0.5437(3) 0.0572(2) 0.123(9) Uani 1 1 d G
H210 H 0.0449 0.5848 0.0314 0.148 Uiso 1 1 calc R
C211 C 0.0258(2) 0.4960(3) 0.0714(3) 0.164(14) Uani 1 1 d G
H211 H -0.0104 0.5052 0.0550 0.197 Uiso 1 1 calc R
C212 C 0.0467(2) 0.4345(3) 0.1099(3) 0.156(13) Uani 1 1 d G
H212 H 0.0245 0.4026 0.1194 0.187 Uiso 1 1 calc R
C213 C 0.1008(2) 0.4208(3) 0.1344(3) 0.164(13) Uani 1 1 d G
H213 H 0.1149 0.3796 0.1602 0.197 Uiso 1 1 calc R
N10 N 0.13234(18) 0.4824(3) 0.2175(2) 0.141(8) Uani 1 1 d G
C214 C 0.13054(18) 0.4323(3) 0.2670(2) 0.179(14) Uani 1 1 d G
C215 C 0.08226(19) 0.4453(3) 0.3114(2) 0.196(17) Uani 1 1 d G
H215 H 0.0811 0.4117 0.3445 0.235 Uiso 1 1 calc R
C216 C 0.0358(2) 0.5083(4) 0.3061(2) 0.26(3) Uani 1 1 d G
H216 H 0.0035 0.5170 0.3358 0.313 Uiso 1 1 calc R
C217 C 0.0376(2) 0.5584(3) 0.2566(2) 0.33(4) Uani 1 1 d G
H217 H 0.0065 0.6006 0.2531 0.396 Uiso 1 1 calc R
C218 C 0.0859(2) 0.5455(3) 0.2123(2) 0.203(18) Uani 1 1 d G
H218 H 0.0871 0.5790 0.1791 0.243 Uiso 1 1 calc R
N11 N 0.22766(17) 0.3761(2) 0.21137(19) 0.130(8) Uani 1 1 d G
C219 C 0.18663(18) 0.3662(3) 0.2621(2) 0.161(12) Uani 1 1 d G
C220 C 0.19649(18) 0.3025(3) 0.2994(2) 0.160(12) Uani 1 1 d G
H220 H 0.1690 0.2959 0.3333 0.192 Uiso 1 1 calc R
C221 C 0.24739(19) 0.2488(3) 0.2860(2) 0.143(10) Uani 1 1 d G
H221 H 0.2540 0.2062 0.3110 0.172 Uiso 1 1 calc R
C222 C 0.28842(18) 0.2587(2) 0.2353(2) 0.152(11) Uani 1 1 d G
H222 H 0.3225 0.2227 0.2264 0.183 Uiso 1 1 calc R
C223 C 0.27856(18) 0.3223(2) 0.1980(2) 0.166(13) Uani 1 1 d G
N12 N 0.28077(19) 0.4061(3) 0.11109(18) 0.111(6) Uani 1 1 d G
C224 C 0.30905(19) 0.3395(2) 0.13903(19) 0.132(10) Uani 1 1 d G
C225 C 0.3665(2) 0.3006(3) 0.1141(2) 0.184(15) Uani 1 1 d G
H225 H 0.3854 0.2561 0.1328 0.220 Uiso 1 1 calc R
C226 C 0.3957(2) 0.3283(3) 0.06115(18) 0.23(2) Uani 1 1 d G
H226 H 0.4342 0.3023 0.0445 0.278 Uiso 1 1 calc R
C227 C 0.3675(2) 0.3949(3) 0.03321(17) 0.187(16) Uani 1 1 d G
H227 H 0.3870 0.4134 -0.0022 0.225 Uiso 1 1 calc R
C228 C 0.3100(2) 0.4337(3) 0.05817(17) 0.165(14) Uani 1 1 d G
H228 H 0.2911 0.4783 0.0395 0.198 Uiso 1 1 calc R
Ir2 Ir 0.20816(6) 0.46087(5) 0.15692(4) 0.1237(6) Uani 1 1 d .
Ir1 Ir 0.85175(6) 0.03543(5) 0.27288(4) 0.1109(6) Uani 1 1 d .
O15 O 0.6371(9) 0.8365(8) 0.5261(7) 0.126(6) Uani 1 1 d .
O16 O 0.5694(8) 0.9479(7) 0.5017(7) 0.115(5) Uani 1 1 d .
O13 O 0.7750(9) 0.7694(9) 0.4348(6) 0.116(5) Uani 1 1 d .
O14 O 0.8448(11) 0.6572(12) 0.4506(9) 0.163(8) Uani 1 1 d .
O23 O 0.8797(10) 0.7334(9) 0.4718(8) 0.130(6) Uani 1 1 d .
O24 O 0.8794(10) 0.7488(11) 0.3777(9) 0.157(8) Uani 1 1 d .
O21 O 0.9046(8) 0.8305(8) 0.5355(7) 0.123(5) Uani 1 1 d .
O22 O 0.9122(8) 0.8002(9) 0.6269(6) 0.120(5) Uani 1 1 d .
O19 O 0.8038(10) 0.8655(8) 0.6006(6) 0.113(5) Uani 1 1 d .
O20 O 0.8861(8) 0.9197(8) 0.5701(7) 0.113(5) Uani 1 1 d .
O17 O 0.6471(8) 0.9183(7) 0.5629(7) 0.113(5) Uani 1 1 d .
O18 O 0.5535(8) 0.8781(8) 0.5980(7) 0.114(5) Uani 1 1 d .
O11 O 0.7299(8) 0.3240(8) 0.1087(7) 0.116(5) Uani 1 1 d .
O12 O 0.6712(9) 0.2499(8) 0.1729(7) 0.119(5) Uani 1 1 d .
O9 O 0.8722(8) 0.3460(8) 0.1208(6) 0.107(4) Uani 1 1 d .
O10 O 0.9363(8) 0.4186(8) 0.0644(6) 0.101(4) Uani 1 1 d .
O7 O 0.9596(8) 0.3164(7) 0.0460(6) 0.102(4) Uani 1 1 d .
O8 O 0.9944(8) 0.3113(8) 0.1224(6) 0.113(5) Uani 1 1 d .
O5 O 0.9777(10) 0.2012(9) -0.0209(9) 0.126(6) Uani 1 1 d .
O6 O 0.9618(8) 0.2187(8) -0.1096(7) 0.116(5) Uani 1 1 d .
O4 O 0.9646(8) 0.1100(8) -0.0421(7) 0.119(5) Uani 1 1 d .
O1 O 0.7336(8) 0.2232(7) 0.0896(6) 0.115(5) Uani 1 1 d .
O2 O 0.6350(8) 0.3133(7) 0.0856(7) 0.113(5) Uani 1 1 d .
C81 C 0.6461(19) 0.3920(16) 0.3889(9) 0.170(14) Uani 1 1 d .
H81A H 0.6142 0.4358 0.3876 0.203 Uiso 1 1 calc R
H81B H 0.6211 0.3601 0.4100 0.203 Uiso 1 1 calc R
O33 O 0.7443(12) 0.7758(13) 0.5824(9) 0.195(9) Uani 1 1 d .
C156 C 0.461(3) 0.894(3) 0.9766(18) 0.38(6) Uani 1 1 d D
H15M H 0.4573 0.8841 1.0149 0.568 Uiso 1 1 calc R
H15N H 0.4194 0.9260 0.9655 0.568 Uiso 1 1 calc R
H15O H 0.4973 0.9124 0.9575 0.568 Uiso 1 1 calc R
C153 C 0.5526(19) 0.8687(16) 0.8778(12) 0.166(12) Uani 1 1 d .
H15P H 0.5828 0.8278 0.8972 0.199 Uiso 1 1 calc R
H15Q H 0.5540 0.9052 0.8877 0.199 Uiso 1 1 calc R
C152 C 0.5784(19) 0.9300(18) 0.1077(13) 0.204(17) Uani 1 1 d .
H15R H 0.5904 0.9705 0.0872 0.306 Uiso 1 1 calc R
H15S H 0.5582 0.9194 0.0861 0.306 Uiso 1 1 calc R
H15T H 0.6181 0.8941 0.1176 0.306 Uiso 1 1 calc R
O27 O 0.1260(17) 0.2744(13) 0.2176(10) 0.228(12) Uani 1 1 d D
N17 N 0.5030(17) 0.441(2) 0.1234(17) 0.30(3) Uani 1 1 d D
C247 C 0.813(4) 0.3072(18) 0.756(2) 0.91(19) Uani 1 1 d D
H247 H 0.8102 0.2757 0.7430 1.090 Uiso 1 1 calc R
C241 C 0.5104(16) 0.4916(18) 0.0967(12) 0.42(8) Uani 1 1 d D
H241 H 0.5382 0.5022 0.1105 0.502 Uiso 1 1 calc R
C243 C 0.4602(19) 0.417(2) 0.1076(18) 0.23(2) Uani 1 1 d D
H24A H 0.4327 0.3964 0.1395 0.341 Uiso 1 1 calc R
H24B H 0.4877 0.3852 0.0888 0.341 Uiso 1 1 calc R
H24C H 0.4317 0.4542 0.0842 0.341 Uiso 1 1 calc R
C242 C 0.537(2) 0.418(3) 0.1646(17) 0.29(3) Uani 1 1 d D
H24D H 0.5094 0.4346 0.1940 0.435 Uiso 1 1 calc R
H24E H 0.5771 0.4323 0.1523 0.435 Uiso 1 1 calc R
H24F H 0.5501 0.3698 0.1768 0.435 Uiso 1 1 calc R
C250 C 0.044(3) 0.863(2) 0.606(3) 0.30(3) Uiso 1 1 d D
H250 H 0.0152 0.8397 0.6086 0.365 Uiso 1 1 calc R
C248 C 0.839(2) 0.3418(16) 0.8168(16) 0.220(17) Uiso 1 1 d D
H24G H 0.8374 0.3810 0.7858 0.330 Uiso 1 1 calc R
H24H H 0.8786 0.3297 0.8316 0.330 Uiso 1 1 calc R
H24I H 0.7996 0.3509 0.8438 0.330 Uiso 1 1 calc R
N19 N 0.8398(16) 0.2858(12) 0.8001(11) 0.29(3) Uani 1 1 d D
O29 O 0.4922(18) 0.5406(18) 0.0518(13) 0.31(2) Uani 1 1 d D
C237 C 0.1300(18) 0.1127(18) 0.2823(12) 0.174(13) Uani 1 1 d D
H23A H 0.1658 0.1146 0.2953 0.260 Uiso 1 1 calc R
H23B H 0.1483 0.0839 0.2598 0.260 Uiso 1 1 calc R
H23C H 0.0985 0.0956 0.3126 0.260 Uiso 1 1 calc R
C236 C 0.031(2) 0.203(3) 0.2315(17) 0.65(13) Uani 1 1 d D
H23D H -0.0060 0.2097 0.2606 0.980 Uiso 1 1 calc R
H23E H 0.0273 0.1721 0.2168 0.980 Uiso 1 1 calc R
H23F H 0.0298 0.2450 0.2036 0.980 Uiso 1 1 calc R
N15 N 0.098(2) 0.1745(15) 0.2533(11) 0.28(3) Uani 1 1 d D
B2 B 0.9484(19) 0.1856(14) -0.0470(14) 0.124(12) Uani 1 1 d .
C155 C 0.471(3) 0.837(3) 0.965(3) 0.31(4) Uani 1 1 d .
H15U H 0.4327 0.8199 0.9807 0.374 Uiso 1 1 calc R
H15V H 0.5109 0.8025 0.9784 0.374 Uiso 1 1 calc R
C74 C 1.3428(19) 0.033(2) 0.072(3) 0.37(6) Uani 0.97(6) 1 d PD
H74C H 1.3204 0.0309 0.1090 0.445 Uiso 0.97(6) 1 calc PR
H74D H 1.3140 0.0258 0.0548 0.445 Uiso 0.97(6) 1 calc PR
C75 C 1.407(3) -0.024(3) 0.074(2) 0.88(18) Uani 0.97(6) 1 d PD
H75A H 1.4325 -0.0253 0.0989 1.052 Uiso 0.97(6) 1 calc PR
H75B H 1.4347 -0.0202 0.0386 1.052 Uiso 0.97(6) 1 calc PR
C234 C 0.810(6) 0.469(5) 0.668(5) 0.69(12) Uiso 1 1 d D
H23G H 0.8243 0.5029 0.6367 1.034 Uiso 1 1 calc R
H23H H 0.8485 0.4360 0.6824 1.034 Uiso 1 1 calc R
H23I H 0.7804 0.4896 0.6949 1.034 Uiso 1 1 calc R
C249 C 0.864(2) 0.2143(13) 0.8264(17) 0.25(2) Uiso 1 1 d D
H24J H 0.8359 0.1925 0.8222 0.376 Uiso 1 1 calc R
H24K H 0.8619 0.2060 0.8643 0.376 Uiso 1 1 calc R
H24L H 0.9095 0.1970 0.8100 0.376 Uiso 1 1 calc R
O37 O 0.5363(15) 0.2335(15) 0.1825(13) 0.230(11) Uiso 1 1 d .
O36 O 0.3442(18) 0.5528(13) 0.9779(12) 0.273(17) Uani 1 1 d .
O25 O 0.4149(16) 0.3036(15) 0.232(2) 0.30(2) Uani 1 1 d D
N16 N 0.1185(15) 0.017(2) 0.1241(15) 0.213(19) Uani 1 1 d D
O28 O 0.068(2) 0.059(2) 0.1898(16) 0.32(2) Uani 1 1 d D
C240 C 0.148(3) 0.030(2) 0.072(2) 0.29(3) Uani 1 1 d D
H24M H 0.1172 0.0371 0.0498 0.428 Uiso 1 1 calc R
H24N H 0.1871 -0.0073 0.0674 0.428 Uiso 1 1 calc R
H24O H 0.1622 0.0693 0.0615 0.428 Uiso 1 1 calc R
C239 C 0.106(4) -0.047(2) 0.165(4) 0.53(8) Uani 1 1 d D
H23S H 0.0982 -0.0719 0.1464 0.792 Uiso 1 1 calc R
H23T H 0.0676 -0.0363 0.1916 0.792 Uiso 1 1 calc R
H23U H 0.1450 -0.0733 0.1819 0.792 Uiso 1 1 calc R
C246 C 0.5736(19) 0.0990(19) 0.5060(16) 0.217(19) Uani 1 1 d D
H24P H 0.5398 0.1285 0.4841 0.326 Uiso 1 1 calc R
H24Q H 0.5607 0.1061 0.5409 0.326 Uiso 1 1 calc R
H24R H 0.5783 0.0535 0.5104 0.326 Uiso 1 1 calc R
C245 C 0.656(4) 0.179(3) 0.464(3) 0.60(11) Uani 1 1 d D
H24S H 0.6966 0.1771 0.4377 0.897 Uiso 1 1 calc R
H24T H 0.6622 0.1833 0.4958 0.897 Uiso 1 1 calc R
H24U H 0.6199 0.2158 0.4488 0.897 Uiso 1 1 calc R
C244 C 0.677(2) 0.065(3) 0.4699(11) 0.49(9) Uani 1 1 d D
H244 H 0.6610 0.0284 0.4806 0.591 Uiso 1 1 calc R
O30 O 0.736(2) 0.0567(15) 0.4478(15) 0.298(19) Uani 1 1 d D
N13 N 0.426(2) 0.2966(12) 0.3178(17) 0.27(3) Uani 1 1 d D
N18 N 0.638(3) 0.113(2) 0.4793(13) 0.33(4) Uani 1 1 d D
N14 N 0.772(4) 0.436(2) 0.651(2) 1.0(2) Uani 1 1 d D
C238 C 0.095(2) 0.061(3) 0.146(2) 0.25(3) Uani 1 1 d D
H238 H 0.1004 0.1023 0.1239 0.303 Uiso 1 1 calc R
C251 C 0.1154(19) 0.924(2) 0.5548(16) 0.25(3) Uani 1 1 d D
H25A H 0.1154 0.9264 0.5897 0.370 Uiso 1 1 calc R
H25B H 0.1007 0.9690 0.5309 0.370 Uiso 1 1 calc R
H25C H 0.1601 0.9023 0.5399 0.370 Uiso 1 1 calc R
N20 N 0.0715(17) 0.889(2) 0.5605(16) 0.31(3) Uani 1 1 d D
C252 C 0.054(3) 0.877(3) 0.523(3) 0.31(3) Uiso 1 1 d D
H25D H 0.0932 0.8514 0.5040 0.464 Uiso 1 1 calc R
H25E H 0.0345 0.9188 0.4972 0.464 Uiso 1 1 calc R
H25F H 0.0217 0.8525 0.5394 0.464 Uiso 1 1 calc R
O32 O 0.053(2) 0.868(2) 0.654(2) 0.34(2) Uiso 1 1 d D
C235 C 0.137(3) 0.2091(19) 0.2455(10) 0.27(3) Uani 1 1 d D
H235 H 0.1766 0.1873 0.2603 0.326 Uiso 1 1 calc R
C231 C 0.388(2) 0.3025(18) 0.3739(19) 0.236(19) Uani 1 1 d D
H23J H 0.4061 0.2627 0.4015 0.354 Uiso 1 1 calc R
H23K H 0.3410 0.3078 0.3762 0.354 Uiso 1 1 calc R
H23L H 0.3917 0.3406 0.3790 0.354 Uiso 1 1 calc R
C229 C 0.371(3) 0.3108(13) 0.287(2) 1.1(3) Uani 1 1 d D
H229 H 0.3241 0.3207 0.2977 1.346 Uiso 1 1 calc RD
C230 C 0.500(2) 0.279(2) 0.323(4) 0.66(12) Uani 1 1 d D
H23M H 0.5064 0.2519 0.3599 0.994 Uiso 1 1 calc R
H23N H 0.5111 0.3198 0.3156 0.994 Uiso 1 1 calc R
H23O H 0.5294 0.2555 0.2985 0.994 Uiso 1 1 calc R
O35 O 0.755(2) 0.602(2) 0.649(3) 0.42(3) Uani 1 1 d .
C233 C 0.803(3) 0.410(3) 0.601(2) 0.28(3) Uiso 1 1 d D
H23P H 0.8108 0.4465 0.5691 0.418 Uiso 1 1 calc R
H23Q H 0.7724 0.3923 0.5956 0.418 Uiso 1 1 calc R
H23R H 0.8449 0.3759 0.6067 0.418 Uiso 1 1 calc R
C232 C 0.707(3) 0.415(4) 0.666(3) 0.57(10) Uiso 1 1 d D
H232 H 0.6725 0.4217 0.6955 0.683 Uiso 1 1 calc R
O38 O 0.634(5) 0.113(3) 0.379(3) 0.66(8) Uani 1 1 d .
O39 O 0.069(3) 0.471(3) 0.455(3) 0.43(3) Uiso 1 1 d .
O40 O 0.018(3) 0.575(4) 0.401(5) 0.86(12) Uani 1 1 d .
C76 C 1.385(5) -0.089(3) 0.095(6) 0.69(12) Uiso 1 1 d D
H76A H 1.3870 -0.1095 0.1331 1.040 Uiso 1 1 calc R
H76B H 1.4139 -0.1189 0.0753 1.040 Uiso 1 1 calc R
H76C H 1.3391 -0.0770 0.0900 1.040 Uiso 1 1 calc R
O34 O 0.8420(13) 0.6657(12) 0.5833(10) 0.209(10) Uani 1 1 d .
O41 O 0.9433(14) 0.6833(13) 0.2944(12) 0.219(11) Uani 1 1 d .
O26 O 0.709(4) 0.391(4) 0.636(4) 0.58(6) Uiso 1 1 d D
O31 O 0.792(5) 0.362(3) 0.734(4) 1.12(16) Uiso 1 1 d D

loop_
_atom_site_aniso_label
_atom_site_aniso_U_11
_atom_site_aniso_U_22
_atom_site_aniso_U_33
_atom_site_aniso_U_23
_atom_site_aniso_U_13
_atom_site_aniso_U_12
B5 0.15(3) 0.11(2) 0.050(19) -0.022(18) -0.018(19) -0.03(2)
B4 0.21(5) 0.14(4) 0.07(3) 0.00(2) 0.06(3) -0.02(3)
B6 0.15(3) 0.12(3) 0.11(3) -0.06(3) 0.02(3) -0.03(3)
B1 0.13(3) 0.11(2) 0.09(3) -0.03(2) 0.00(2) -0.04(2)
B3 0.09(2) 0.07(2) 0.11(2) -0.023(19) -0.05(2) 0.014(16)
O3 0.172(18) 0.090(12) 0.121(13) -0.040(10) 0.000(11) -0.031(12)
C158 0.19(3) 0.12(3) 0.37(7) 0.00(3) -0.12(4) -0.07(3)
C157 0.22(4) 0.12(3) 0.18(3) -0.03(2) -0.02(3) -0.06(3)
C159 0.16(3) 0.13(3) 0.42(6) -0.20(4) -0.02(4) -0.01(3)
C160 0.22(5) 0.14(4) 1.4(3) -0.31(9) -0.28(10) 0.12(4)
C154 0.13(2) 0.23(4) 0.076(19) 0.01(2) -0.014(18) 0.00(2)
C149 0.24(4) 0.09(2) 0.09(2) -0.008(16) 0.06(2) 0.03(2)
C150 0.23(4) 0.15(3) 0.11(2) -0.01(2) -0.03(3) 0.03(3)
C151 0.30(5) 0.12(2) 0.13(3) -0.05(2) -0.01(3) -0.02(3)
C145 0.24(4) 0.11(2) 0.12(2) -0.045(18) 0.03(2) -0.03(2)
C146 0.16(2) 0.10(2) 0.14(3) -0.014(19) -0.02(2) -0.020(18)
C147 0.16(3) 0.13(2) 0.13(3) 0.00(2) -0.05(2) 0.01(2)
C148 0.21(3) 0.15(3) 0.09(2) -0.043(19) 0.02(2) -0.04(2)
C166 0.21(4) 0.18(4) 0.20(4) -0.10(3) 0.09(3) -0.09(3)
C167 0.26(5) 0.24(5) 0.20(4) -0.10(4) 0.08(4) -0.15(4)
C168 0.40(7) 0.34(7) 0.22(5) -0.20(5) 0.16(5) -0.27(6)
C165 0.19(3) 0.19(4) 0.13(3) -0.05(3) 0.03(2) -0.05(3)
C161 0.23(4) 0.10(2) 0.079(17) -0.001(15) -0.01(2) -0.01(2)
C162 0.13(2) 0.18(3) 0.19(3) -0.08(3) -0.09(2) 0.00(2)
C163 0.19(3) 0.10(2) 0.26(4) -0.07(2) -0.10(3) 0.03(2)
C164 0.27(5) 0.21(4) 0.27(5) -0.11(4) -0.22(5) 0.11(4)
C61 0.19(3) 0.12(3) 0.34(6) -0.12(4) 0.04(4) -0.04(3)
C62 0.17(3) 0.09(2) 0.20(4) -0.05(2) -0.10(3) 0.035(19)
C63 0.38(6) 0.13(3) 0.14(3) -0.07(2) -0.06(3) 0.09(4)
C64 0.22(4) 0.13(3) 0.21(4) -0.09(3) -0.02(3) 0.01(2)
C65 0.104(18) 0.13(2) 0.11(2) -0.020(18) 0.011(15) -0.010(15)
C66 0.095(18) 0.17(3) 0.14(3) -0.04(2) -0.003(16) -0.032(18)
C67 0.16(3) 0.15(3) 0.16(3) 0.00(2) -0.05(2) -0.06(2)
C68 0.24(4) 0.59(9) 0.13(3) -0.22(4) 0.07(3) -0.27(5)
C69 0.35(6) 0.34(7) 0.14(3) -0.04(4) 0.08(4) -0.25(6)
C71 0.34(6) 0.11(3) 0.19(4) -0.05(3) 0.11(4) -0.05(3)
C72 0.38(8) 0.28(7) 0.25(6) -0.11(5) -0.04(6) 0.05(6)
C73 0.32(6) 0.18(4) 0.22(5) -0.11(4) -0.04(4) 0.03(4)
C77 0.12(2) 0.11(3) 0.26(4) -0.05(3) -0.01(2) -0.016(19)
C79 1.1(3) 0.16(4) 0.20(5) -0.10(4) -0.31(10) 0.04(8)
C78 0.27(5) 0.10(3) 0.33(7) -0.02(3) -0.16(5) -0.03(3)
C80 0.18(4) 0.15(3) 0.38(8) -0.05(4) -0.11(4) 0.06(3)
C83 0.30(6) 0.42(8) 0.14(3) -0.14(4) 0.00(3) -0.16(6)
C84 0.48(10) 0.48(11) 0.50(11) 0.17(8) -0.34(9) -0.36(9)
C1 0.101(18) 0.12(2) 0.080(18) 0.025(15) -0.012(14) -0.036(17)
C2 0.17(3) 0.11(2) 0.065(18) -0.036(17) 0.009(18) -0.047(19)
C3 0.16(2) 0.077(17) 0.10(2) -0.053(17) 0.019(18) -0.033(16)
C4 0.16(2) 0.112(19) 0.105(19) -0.027(16) -0.050(17) -0.044(17)
C5 0.26(4) 0.13(2) 0.09(2) -0.07(2) 0.06(2) -0.11(3)
C6 0.13(2) 0.071(16) 0.12(2) -0.042(16) 0.003(17) -0.009(15)
C7 0.15(3) 0.12(2) 0.16(3) -0.08(2) 0.00(2) -0.004(19)
C8 0.14(2) 0.16(3) 0.16(3) -0.06(2) -0.11(2) 0.02(2)
C9 0.27(4) 0.22(4) 0.055(18) -0.01(2) -0.06(2) 0.06(3)
C10 0.15(2) 0.16(2) 0.086(18) -0.048(17) -0.046(16) -0.034(18)
C14 0.12(2) 0.086(17) 0.15(2) -0.044(17) -0.056(18) 0.000(16)
C13 0.24(4) 0.08(2) 0.13(2) -0.029(17) 0.05(2) -0.01(2)
C12 0.13(2) 0.052(16) 0.20(3) -0.032(18) -0.02(2) -0.019(16)
C11 0.16(3) 0.14(2) 0.074(16) -0.031(16) -0.020(16) -0.06(2)
C16 0.13(2) 0.11(2) 0.078(16) -0.026(15) 0.007(15) -0.035(18)
C15 0.086(17) 0.099(19) 0.14(2) -0.041(17) 0.008(15) -0.024(15)
C20 0.17(3) 0.090(18) 0.15(2) -0.064(18) 0.01(2) -0.038(19)
C19 0.14(2) 0.11(2) 0.079(16) -0.017(16) -0.004(15) -0.052(18)
C18 0.12(2) 0.11(2) 0.12(2) -0.034(17) -0.015(16) -0.017(17)
C17 0.20(3) 0.11(2) 0.12(2) -0.067(18) 0.02(2) -0.06(2)
C21 0.13(2) 0.106(18) 0.058(16) -0.030(13) -0.020(15) 0.011(16)
C22 0.081(16) 0.086(18) 0.14(2) -0.022(18) 0.004(16) -0.012(14)
C23 0.21(3) 0.10(2) 0.11(2) -0.062(19) -0.08(2) 0.02(2)
C24 0.23(3) 0.078(18) 0.054(16) 0.001(14) 0.029(19) 0.02(2)
C25 0.16(3) 0.067(17) 0.17(3) -0.056(18) 0.02(2) -0.046(16)
C26 0.099(17) 0.15(2) 0.033(13) -0.025(14) -0.002(12) 0.003(15)
C27 0.102(19) 0.19(3) 0.11(2) -0.07(2) 0.000(16) -0.029(19)
C28 0.17(3) 0.25(4) 0.11(2) -0.11(3) 0.01(2) -0.05(3)
C29 0.14(2) 0.16(3) 0.23(4) -0.09(3) 0.01(3) -0.08(2)
C30 0.19(3) 0.15(3) 0.12(2) -0.05(2) 0.04(2) -0.05(2)
C31 0.14(2) 0.12(2) 0.11(2) -0.023(17) -0.020(18) -0.062(18)
C32 0.12(2) 0.084(16) 0.098(19) -0.045(15) 0.017(16) -0.010(15)
C33 0.23(3) 0.12(2) 0.059(15) -0.022(16) -0.03(2) -0.08(2)
C34 0.15(2) 0.12(2) 0.15(3) 0.03(2) -0.09(2) -0.031(19)
C35 0.20(3) 0.11(2) 0.10(2) -0.079(18) 0.04(2) -0.010(19)
C36 0.16(3) 0.15(2) 0.060(16) -0.040(17) 0.002(18) 0.00(2)
C37 0.19(3) 0.22(4) 0.12(2) -0.10(3) -0.09(2) 0.07(3)
C38 0.43(7) 0.14(3) 0.08(2) -0.02(2) -0.01(3) -0.10(4)
C39 0.095(19) 0.18(3) 0.13(2) -0.07(2) 0.013(17) 0.044(19)
C40 0.15(2) 0.12(2) 0.15(3) -0.05(2) 0.01(2) 0.000(19)
C41 0.12(2) 0.10(2) 0.105(19) -0.029(16) 0.017(16) -0.010(18)
C42 0.12(2) 0.09(2) 0.13(2) -0.029(17) -0.052(19) 0.023(18)
C43 0.12(2) 0.10(2) 0.083(16) -0.011(15) 0.007(14) -0.058(19)
C44 0.15(2) 0.047(13) 0.113(18) -0.023(13) -0.008(16) -0.027(15)
C45 0.11(2) 0.12(2) 0.13(2) -0.033(19) -0.001(17) -0.037(19)
C46 0.12(2) 0.082(19) 0.12(2) -0.046(16) 0.007(16) 0.028(16)
C47 0.14(2) 0.095(18) 0.13(2) -0.037(16) -0.020(17) -0.021(17)
C48 0.10(2) 0.13(3) 0.15(3) -0.06(2) 0.022(17) 0.013(17)
C49 0.16(3) 0.08(2) 0.13(2) -0.001(15) -0.01(2) -0.003(19)
C50 0.13(2) 0.091(18) 0.105(19) -0.005(15) -0.021(16) -0.021(17)
C51 0.106(17) 0.085(16) 0.099(19) -0.013(15) -0.029(14) 0.001(14)
C52 0.13(2) 0.11(2) 0.11(2) -0.070(17) 0.000(16) -0.031(16)
C53 0.098(16) 0.104(19) 0.085(19) -0.022(16) 0.007(13) -0.027(14)
C54 0.17(3) 0.11(2) 0.11(2) -0.040(17) 0.001(18) -0.043(18)
C55 0.109(18) 0.13(2) 0.065(17) -0.026(15) 0.037(13) -0.029(16)
C56 0.112(18) 0.13(2) 0.062(16) -0.058(15) 0.003(13) 0.041(16)
C57 0.16(2) 0.107(19) 0.078(17) -0.051(15) -0.021(15) 0.026(17)
C58 0.14(2) 0.13(2) 0.18(3) -0.10(2) -0.04(2) -0.016(17)
C59 0.099(19) 0.12(2) 0.19(3) 0.01(2) 0.002(19) -0.039(17)
C60 0.116(19) 0.12(2) 0.13(2) -0.011(18) -0.014(16) -0.060(17)
C95 0.24(4) 0.18(3) 0.15(3) -0.14(3) 0.09(2) -0.14(3)
C96 0.099(18) 0.058(16) 0.16(3) 0.06(2) -0.021(18) 0.001(13)
C97 0.17(2) 0.17(3) 0.040(14) -0.041(17) -0.025(15) -0.04(2)
C98 0.110(17) 0.075(15) 0.12(2) -0.019(15) -0.013(15) -0.005(13)
C99 0.17(2) 0.091(19) 0.063(15) -0.012(14) -0.017(15) -0.025(17)
C100 0.17(2) 0.090(18) 0.050(14) 0.006(14) -0.008(15) -0.028(16)
C101 0.17(2) 0.095(17) 0.102(19) -0.061(16) 0.007(16) -0.046(16)
C102 0.18(3) 0.16(3) 0.055(15) -0.022(16) -0.032(16) -0.04(2)
C103 0.123(19) 0.054(15) 0.11(2) 0.018(14) -0.032(15) 0.013(13)
C104 0.094(16) 0.11(2) 0.15(2) -0.039(18) -0.010(16) -0.034(15)
C88 0.13(2) 0.13(3) 0.14(2) -0.03(2) -0.032(19) -0.01(2)
C87 0.12(3) 0.15(3) 0.20(4) -0.12(3) -0.10(3) 0.10(3)
C86 0.08(2) 0.23(5) 0.11(2) -0.02(2) -0.016(16) -0.01(3)
C85 0.23(3) 0.029(13) 0.11(2) -0.006(12) -0.03(2) -0.037(17)
C90 0.12(2) 0.18(3) 0.09(2) -0.02(2) 0.027(17) 0.04(2)
C89 0.14(2) 0.053(15) 0.16(3) -0.023(16) -0.03(2) 0.016(16)
C94 0.21(3) 0.10(2) 0.17(3) -0.01(2) 0.01(3) 0.00(2)
C93 0.15(3) 0.15(3) 0.23(4) -0.09(3) 0.04(3) -0.07(2)
C92 0.091(19) 0.18(3) 0.27(4) -0.17(3) -0.06(2) 0.06(2)
C91 0.32(5) 0.063(16) 0.11(2) -0.013(15) -0.03(2) -0.10(2)
C135 0.093(19) 0.084(16) 0.14(2) -0.001(15) 0.030(17) -0.020(14)
C136 0.045(15) 0.14(2) 0.19(3) -0.06(2) 0.03(2) -0.034(15)
C137 0.13(3) 0.12(2) 0.074(18) -0.026(16) 0.01(2) 0.027(19)
C138 0.090(19) 0.17(3) 0.13(2) -0.06(2) -0.031(17) 0.031(18)
C139 0.16(3) 0.18(3) 0.045(15) -0.019(16) 0.025(17) -0.05(2)
C140 0.11(2) 0.13(2) 0.22(4) -0.07(2) 0.03(3) -0.039(19)
C141 0.16(3) 0.11(2) 0.12(2) -0.031(17) 0.08(2) -0.03(2)
C142 0.14(2) 0.12(2) 0.17(3) -0.05(2) -0.04(2) -0.022(18)
C143 0.22(4) 0.17(3) 0.11(3) -0.07(3) 0.08(3) -0.08(3)
C144 0.35(6) 0.12(3) 0.09(2) -0.04(2) 0.03(3) -0.04(3)
C125 0.114(19) 0.12(2) 0.11(2) -0.051(18) 0.027(15) -0.056(17)
C126 0.101(17) 0.10(2) 0.12(2) -0.040(18) -0.002(16) -0.038(16)
C127 0.19(3) 0.16(3) 0.068(18) -0.05(2) 0.046(19) -0.08(2)
C128 0.21(3) 0.10(2) 0.15(3) 0.02(2) -0.07(2) -0.04(2)
C129 0.17(3) 0.10(2) 0.14(2) -0.06(2) 0.01(2) 0.025(19)
C130 0.17(2) 0.057(15) 0.10(2) -0.017(17) 0.012(19) 0.004(16)
C131 0.15(2) 0.084(17) 0.102(19) -0.024(16) 0.007(16) -0.008(16)
C132 0.23(4) 0.13(2) 0.080(19) -0.031(19) 0.05(2) 0.00(2)
C133 0.14(2) 0.12(3) 0.14(3) -0.06(2) -0.02(2) 0.004(19)
C134 0.16(3) 0.10(2) 0.16(3) 0.011(19) 0.02(2) 0.00(2)
C115 0.070(14) 0.17(3) 0.078(16) -0.021(16) -0.002(12) -0.038(17)
C116 0.15(2) 0.11(2) 0.079(16) -0.013(14) 0.004(15) -0.071(19)
C117 0.073(15) 0.096(18) 0.091(16) -0.010(14) -0.020(12) -0.003(15)
C118 0.16(2) 0.082(17) 0.086(17) -0.013(14) 0.000(15) -0.019(17)
C119 0.21(3) 0.12(3) 0.12(2) -0.070(19) 0.05(2) -0.09(2)
C120 0.15(3) 0.047(14) 0.19(3) -0.029(16) -0.07(2) -0.003(15)
C121 0.089(19) 0.19(3) 0.26(4) -0.12(3) 0.04(2) -0.03(2)
C122 0.24(4) 0.059(18) 0.25(4) -0.10(2) -0.02(3) 0.02(2)
C123 0.21(4) 0.10(3) 0.17(3) -0.02(2) -0.02(2) -0.08(2)
C124 0.15(3) 0.09(2) 0.21(3) -0.07(2) 0.02(2) -0.009(18)
C105 0.16(3) 0.074(16) 0.14(3) -0.051(18) -0.06(2) 0.064(17)
C106 0.14(2) 0.083(16) 0.051(17) -0.018(12) 0.012(14) -0.002(15)
C107 0.12(2) 0.100(18) 0.10(2) -0.021(16) -0.001(18) -0.037(15)
C108 0.14(2) 0.078(16) 0.12(2) -0.024(15) -0.002(17) -0.033(15)
C109 0.12(2) 0.069(16) 0.14(3) -0.041(16) 0.005(18) 0.015(14)
C110 0.123(19) 0.118(19) 0.066(16) -0.041(14) -0.017(15) -0.012(15)
C111 0.097(16) 0.096(16) 0.099(18) -0.028(14) -0.029(14) -0.002(13)
C112 0.15(2) 0.106(19) 0.11(2) -0.049(17) -0.005(19) -0.002(17)
C113 0.097(19) 0.12(2) 0.16(3) -0.064(19) 0.011(18) -0.026(15)
C114 0.121(19) 0.092(17) 0.088(18) -0.023(14) 0.011(14) -0.021(14)
N1 0.19(3) 0.118(17) 0.18(2) -0.080(16) 0.17(2) -0.105(18)
C169 0.13(3) 0.21(4) 0.37(7) -0.23(5) 0.01(4) 0.02(3)
C170 0.18(3) 0.14(3) 0.10(2) -0.031(18) -0.01(2) -0.05(2)
C171 0.16(3) 0.15(3) 0.21(3) -0.12(3) -0.06(3) 0.04(2)
C173 0.17(3) 0.12(2) 0.12(2) -0.042(17) 0.01(2) -0.071(19)
N2 0.36(3) 0.049(10) 0.000(8) 0.011(7) -0.047(13) -0.009(14)
C174 0.035(15) 0.45(8) 0.96(17) -0.59(12) 0.06(5) -0.07(3)
C175 0.31(6) 0.15(3) 0.31(5) -0.10(4) 0.26(5) -0.14(4)
C176 0.24(4) 0.16(3) 0.15(3) 0.01(2) -0.11(3) 0.04(3)
C177 0.14(2) 0.13(2) 0.078(17) -0.044(16) -0.036(16) 0.003(18)
C178 0.134(19) 0.094(16) 0.043(14) -0.027(12) 0.016(13) -0.051(14)
N3 0.125(15) 0.086(12) 0.071(12) -0.021(10) -0.051(11) 0.026(11)
C179 0.18(2) 0.056(14) 0.067(16) -0.001(13) -0.045(16) 0.010(15)
C180 0.21(3) 0.053(14) 0.071(16) 0.014(12) -0.057(17) -0.013(16)
C181 0.24(4) 0.09(2) 0.19(3) -0.06(2) 0.02(3) -0.08(2)
C182 0.19(3) 0.10(2) 0.15(3) -0.024(19) 0.01(2) -0.06(2)
C183 0.090(18) 0.13(2) 0.15(3) -0.04(2) 0.002(17) 0.010(17)
N4 0.20(2) 0.100(15) 0.064(12) -0.054(12) 0.014(12) -0.031(14)
C184 0.16(2) 0.13(2) 0.13(2) -0.11(2) -0.013(19) 0.02(2)
C185 0.12(2) 0.081(18) 0.20(3) 0.02(2) -0.04(2) 0.006(16)
C186 0.102(18) 0.23(4) 0.089(19) -0.08(2) -0.013(15) 0.00(2)
C187 0.111(18) 0.102(18) 0.14(2) -0.073(18) -0.023(16) -0.002(14)
C188 0.20(3) 0.097(19) 0.12(2) -0.049(18) -0.014(19) -0.024(19)
N5 0.21(2) 0.102(16) 0.073(13) -0.035(13) -0.013(13) 0.010(15)
C189 0.120(18) 0.078(16) 0.094(18) -0.011(15) -0.033(15) -0.018(14)
C190 0.14(2) 0.13(2) 0.11(2) -0.038(19) -0.018(17) -0.021(19)
C191 0.28(4) 0.13(2) 0.10(2) -0.04(2) 0.07(2) -0.07(3)
C192 0.24(4) 0.14(3) 0.10(2) -0.01(2) 0.01(2) -0.10(3)
C193 0.13(2) 0.13(2) 0.13(2) -0.07(2) 0.029(17) -0.029(17)
N6 0.174(18) 0.023(9) 0.112(15) -0.042(9) 0.007(13) -0.007(10)
C194 0.090(17) 0.10(2) 0.18(3) -0.01(2) -0.038(18) -0.017(15)
C195 0.13(2) 0.098(18) 0.12(2) -0.046(16) -0.015(16) -0.024(15)
C196 0.14(2) 0.099(19) 0.13(2) -0.028(18) -0.039(18) 0.005(16)
C197 0.14(2) 0.12(2) 0.103(19) -0.047(16) -0.062(16) -0.005(16)
C198 0.130(19) 0.118(19) 0.118(19) -0.072(17) -0.023(15) -0.032(16)
N7 0.163(19) 0.071(13) 0.135(18) -0.022(13) 0.052(15) -0.059(13)
C199 0.109(18) 0.17(3) 0.117(19) -0.067(19) -0.038(16) -0.041(18)
C200 0.19(3) 0.12(2) 0.15(3) -0.021(19) -0.04(2) -0.05(2)
C201 0.17(3) 0.17(3) 0.15(3) -0.01(2) -0.05(2) -0.08(2)
C202 0.13(3) 0.20(4) 0.33(6) -0.07(4) -0.09(3) -0.10(3)
C203 0.28(5) 0.15(3) 0.046(16) 0.046(17) 0.00(2) 0.12(3)
N8 0.142(18) 0.145(19) 0.056(11) -0.004(12) -0.032(11) 0.045(15)
C204 0.14(2) 0.15(3) 0.16(3) -0.07(2) -0.01(2) -0.06(2)
C205 0.15(2) 0.057(15) 0.15(3) -0.005(16) 0.038(19) -0.037(16)
C206 0.14(2) 0.12(2) 0.077(17) -0.035(16) -0.009(15) 0.000(17)
C207 0.16(2) 0.068(15) 0.105(18) -0.032(13) 0.012(16) -0.023(15)
N9 0.086(12) 0.18(2) 0.074(12) -0.032(13) -0.034(10) -0.057(13)
C209 0.13(2) 0.079(16) 0.084(17) 0.006(14) -0.015(15) -0.004(15)
C210 0.14(2) 0.099(19) 0.13(2) -0.022(17) -0.016(17) -0.056(18)
C211 0.21(3) 0.11(2) 0.088(19) -0.018(16) -0.022(19) 0.03(2)
C212 0.074(17) 0.26(4) 0.18(3) -0.11(3) 0.002(18) -0.08(2)
C213 0.15(3) 0.12(2) 0.17(3) -0.05(2) 0.06(2) -0.04(2)
N10 0.110(15) 0.089(14) 0.141(18) -0.013(13) 0.045(13) -0.014(12)
C214 0.24(4) 0.062(17) 0.15(3) -0.032(18) -0.02(3) 0.03(2)
C215 0.16(3) 0.31(5) 0.08(2) -0.06(3) 0.033(18) -0.06(3)
C216 0.12(3) 0.24(5) 0.39(7) -0.24(5) 0.01(3) 0.07(3)
C217 0.53(11) 0.16(4) 0.25(6) 0.10(4) -0.07(6) -0.20(6)
C218 0.15(3) 0.14(3) 0.22(4) -0.06(3) 0.08(3) -0.02(2)
N11 0.137(16) 0.101(15) 0.063(12) 0.028(11) -0.039(12) 0.022(12)
C219 0.24(3) 0.12(2) 0.065(18) 0.013(17) -0.03(2) -0.03(2)
C220 0.22(3) 0.11(2) 0.076(18) -0.013(17) -0.004(18) 0.00(2)
C221 0.17(3) 0.088(18) 0.12(2) -0.031(16) 0.029(19) -0.022(17)
C222 0.18(3) 0.095(19) 0.10(2) -0.018(17) 0.028(19) -0.003(18)
C223 0.19(3) 0.10(2) 0.13(3) 0.01(2) -0.08(2) 0.03(2)
N12 0.150(16) 0.102(15) 0.096(14) -0.074(13) -0.012(12) -0.017(12)
C224 0.21(3) 0.089(19) 0.086(19) 0.039(15) -0.09(2) -0.05(2)
C225 0.19(3) 0.10(2) 0.26(4) -0.13(3) -0.03(3) 0.01(2)
C226 0.22(4) 0.37(6) 0.026(15) -0.01(2) 0.026(18) -0.09(4)
C227 0.29(4) 0.13(3) 0.11(3) 0.05(2) -0.11(3) -0.07(3)
C228 0.21(3) 0.15(3) 0.10(2) -0.07(2) 0.05(2) -0.03(2)
Ir2 0.1337(10) 0.0908(8) 0.1120(10) -0.0140(7) -0.0140(7) -0.0181(7)
Ir1 0.1330(10) 0.0864(8) 0.0894(9) -0.0241(6) -0.0011(6) -0.0227(6)
O15 0.134(13) 0.090(12) 0.105(12) -0.005(11) -0.008(10) -0.013(10)
O16 0.113(11) 0.091(11) 0.098(13) 0.000(10) -0.010(10) -0.021(9)
O13 0.113(14) 0.120(13) 0.096(12) -0.031(10) -0.008(10) -0.023(11)
O14 0.125(15) 0.149(19) 0.157(17) -0.071(15) 0.022(14) 0.015(14)
O23 0.158(17) 0.151(15) 0.091(12) -0.064(12) -0.026(12) -0.026(12)
O24 0.125(15) 0.19(2) 0.139(18) -0.061(15) -0.032(14) -0.018(15)
O21 0.123(12) 0.080(10) 0.112(13) -0.009(10) -0.009(10) -0.001(9)
O22 0.126(12) 0.106(12) 0.078(11) -0.026(10) 0.000(9) 0.005(10)
O19 0.142(15) 0.099(12) 0.099(11) -0.037(9) -0.006(10) -0.041(11)
O20 0.086(10) 0.095(12) 0.145(14) -0.041(10) -0.013(9) -0.012(9)
O17 0.116(12) 0.103(11) 0.093(12) -0.023(9) -0.011(10) -0.014(9)
O18 0.114(11) 0.103(11) 0.104(13) -0.032(10) -0.016(10) -0.013(9)
O11 0.135(13) 0.086(10) 0.108(12) -0.024(9) -0.011(10) -0.025(10)
O12 0.157(14) 0.098(11) 0.087(13) -0.027(10) 0.006(10) -0.042(10)
O9 0.105(12) 0.091(11) 0.107(11) -0.031(9) 0.002(9) -0.024(9)
O10 0.091(10) 0.100(13) 0.100(11) -0.036(9) 0.003(8) -0.024(9)
O7 0.099(11) 0.082(10) 0.113(12) -0.045(9) -0.008(9) -0.007(8)
O8 0.124(12) 0.107(11) 0.095(11) -0.064(10) 0.011(10) -0.009(10)
O5 0.134(15) 0.114(14) 0.139(17) -0.051(12) -0.046(12) -0.016(11)
O6 0.126(12) 0.093(11) 0.127(15) -0.058(11) -0.020(10) -0.005(9)
O4 0.108(11) 0.116(14) 0.115(12) -0.038(10) -0.005(9) -0.022(10)
O1 0.141(13) 0.076(10) 0.092(11) -0.018(9) 0.004(10) -0.020(9)
O2 0.120(12) 0.090(10) 0.113(12) -0.047(9) -0.014(10) -0.002(9)
C81 0.28(4) 0.19(3) 0.055(16) -0.081(18) 0.05(2) -0.10(3)
O33 0.19(2) 0.22(2) 0.162(19) -0.011(17) -0.058(16) -0.069(18)
C156 0.34(8) 0.22(6) 0.29(7) -0.02(5) 0.10(6) 0.05(6)
C153 0.19(3) 0.14(3) 0.11(2) -0.031(18) 0.05(2) -0.05(2)
C152 0.26(4) 0.20(3) 0.14(3) -0.11(3) 0.06(3) -0.07(3)
O27 0.36(4) 0.14(2) 0.18(2) -0.026(18) -0.10(2) -0.04(2)
N17 0.20(5) 0.37(8) 0.39(9) -0.21(7) 0.10(5) -0.16(5)
C247 2.0(5) 0.17(5) 0.9(2) 0.24(10) -1.0(3) -0.53(16)
C241 0.15(4) 0.8(2) 0.12(4) -0.13(8) -0.05(4) 0.05(8)
C243 0.14(3) 0.32(6) 0.25(5) -0.10(4) -0.06(3) -0.06(4)
C242 0.26(6) 0.34(8) 0.30(7) -0.20(6) -0.05(5) -0.02(5)
N19 0.55(7) 0.10(2) 0.23(3) -0.05(2) -0.27(4) 0.04(3)
O29 0.27(4) 0.30(4) 0.19(3) -0.07(3) 0.04(3) 0.04(3)
C237 0.25(4) 0.15(3) 0.11(2) -0.07(2) 0.01(2) -0.05(3)
C236 0.39(9) 0.58(14) 0.17(5) 0.21(7) 0.07(5) 0.33(10)
N15 0.64(9) 0.07(2) 0.11(2) 0.014(18) -0.02(4) -0.16(4)
B2 0.13(3) 0.06(2) 0.09(3) 0.005(17) 0.01(2) 0.019(18)
C155 0.24(5) 0.26(6) 0.43(9) -0.22(6) 0.20(6) -0.15(5)
C74 0.20(4) 0.19(5) 0.83(18) -0.27(8) -0.25(7) 0.07(4)
C75 1.4(5) 1.2(4) 0.36(12) -0.5(2) -0.23(18) -0.4(4)
O36 0.34(4) 0.15(2) 0.23(3) -0.037(19) 0.09(3) -0.08(2)
O25 0.20(3) 0.16(3) 0.52(7) -0.12(3) -0.03(3) -0.02(2)
N16 0.21(3) 0.35(6) 0.15(3) -0.17(4) 0.03(2) -0.11(3)
O28 0.42(6) 0.28(4) 0.16(3) -0.02(3) 0.06(3) -0.12(4)
C240 0.44(8) 0.35(7) 0.20(5) -0.18(5) 0.08(5) -0.27(6)
C239 0.70(16) 0.10(3) 0.70(18) 0.14(7) -0.39(14) -0.10(6)
C246 0.18(3) 0.19(4) 0.20(4) -0.05(3) 0.07(3) -0.07(3)
C245 0.60(15) 0.18(5) 0.49(14) 0.06(7) 0.31(12) -0.02(7)
C244 0.57(12) 0.54(12) 0.51(12) -0.44(11) 0.50(11) -0.48(11)
O30 0.30(4) 0.17(2) 0.28(4) 0.06(3) -0.09(3) 0.00(3)
N13 0.33(6) 0.12(2) 0.22(4) 0.00(2) 0.07(4) -0.05(3)
N18 0.36(7) 0.19(4) 0.20(4) -0.02(3) 0.10(4) 0.03(4)
N14 2.0(6) 0.9(3) 0.7(2) 0.4(2) -1.0(3) -1.0(3)
C238 0.30(6) 0.27(6) 0.12(4) -0.02(4) 0.06(4) -0.12(5)
C251 0.14(3) 0.32(6) 0.17(4) 0.04(4) -0.01(3) -0.06(3)
N20 0.23(4) 0.61(10) 0.18(3) -0.18(5) 0.09(3) -0.23(5)
C235 0.54(10) 0.10(3) 0.10(3) 0.05(2) -0.08(4) -0.07(4)
C231 0.27(5) 0.24(5) 0.21(5) -0.07(4) -0.01(4) -0.10(4)
C229 1.8(6) 0.15(6) 1.3(5) -0.25(15) -1.0(5) 0.36(16)
C230 0.12(4) 0.60(15) 1.5(4) -0.6(2) 0.00(9) -0.17(6)
O35 0.37(5) 0.27(4) 0.66(10) -0.29(6) 0.09(6) -0.13(4)
O38 1.1(2) 0.27(5) 0.55(10) -0.18(6) -0.39(12) 0.09(9)
O40 0.44(8) 0.64(11) 2.0(3) -1.00(18) -0.60(15) 0.20(8)
O34 0.23(2) 0.17(2) 0.18(2) -0.048(17) -0.010(18) -0.026(18)
O41 0.25(3) 0.19(2) 0.26(3) -0.15(2) -0.01(2) -0.051(19)

loop_
_atom_type_symbol
_atom_type_description
_atom_type_scat_dispersion_real
_atom_type_scat_dispersion_imag
_atom_type_scat_source
C C 0.0033 0.0016 'International Tables Vol C Tables 4.2.6.8 and 6.1.1.4'
H H 0.0000 0.0000 'International Tables Vol C Tables 4.2.6.8 and 6.1.1.4'
B B 0.0013 0.0007 'International Tables Vol C Tables 4.2.6.8 and 6.1.1.4'
N N 0.0061 0.0033 'International Tables Vol C Tables 4.2.6.8 and 6.1.1.4'
O O 0.0106 0.0060 'International Tables Vol C Tables 4.2.6.8 and 6.1.1.4'
Ir Ir -1.4442 7.9887 'International Tables Vol C Tables 4.2.6.8 and 6.1.1.4'

loop_
_geom_angle_atom_site_label_1
_geom_angle_atom_site_label_2
_geom_angle_atom_site_label_3
_geom_angle
O16 B5 O17 115(2)
O16 B5 O18 118(3)
O17 B5 O18 103.2(18)
O16 B5 O15 103.9(18)
O17 B5 O15 110(2)
O18 B5 O15 106(2)
O23 B4 O24 113(4)
O23 B4 O14 111(3)
O24 B4 O14 112(4)
O23 B4 O13 113(3)
O24 B4 O13 103(3)
O14 B4 O13 104(4)
O23 B4 C136 39.0(19)
O24 B4 C136 75(2)
O14 B4 C136 122(3)
O13 B4 C136 132(4)
O19 B6 O21 116(3)
O19 B6 O22 111(3)
O21 B6 O22 105(2)
O19 B6 O20 105(2)
O21 B6 O20 108(3)
O22 B6 O20 114(3)
O12 B1 O11 112(2)
O12 B1 O1 111(2)
O11 B1 O1 114(2)
O12 B1 O2 110(2)
O11 B1 O2 110(2)
O1 B1 O2 99(2)
O8 B3 O10 113(2)
O8 B3 O7 105.6(18)
O10 B3 O7 109(2)
O8 B3 O9 113(2)
O10 B3 O9 105.3(18)
O7 B3 O9 110(2)
C12 O3 B2 112.5(16)
C157 C158 C159 121(4)
C157 C158 H15A 106.8
C159 C158 H15A 107.0
C157 C158 H15B 107.3
C159 C158 H15B 107.1
H15A C158 H15B 106.7
C158 C157 C123 119(3)
C158 C157 H15C 107.8
C123 C157 H15C 107.6
C158 C157 H15D 107.4
C123 C157 H15D 107.4
H15C C157 H15D 107.0
C160 C159 C158 128(4)
C160 C159 H15E 106.1
C158 C159 H15E 105.5
C160 C159 H15F 104.3
C158 C159 H15F 105.4
H15E C159 H15F 106.0
C159 C160 H16A 110.3
C159 C160 H16B 112.2
H16A C160 H16B 107.3
C159 C160 H16C 110.6
H16A C160 H16C 108.0
H16B C160 H16C 108.2
C153 C154 C155 104(3)
C153 C154 H15G 110.8
C155 C154 H15G 111.1
C153 C154 H15H 111.1
C155 C154 H15H 110.8
H15G C154 H15H 109.0
C150 C149 C103 114(3)
C150 C149 H14J 108.7
C103 C149 H14J 108.9
C150 C149 H14K 109.0
C103 C149 H14K 108.9
H14J C149 H14K 107.7
C149 C150 C151 112(3)
C149 C150 H15I 109.2
C151 C150 H15I 109.3
C149 C150 H15J 108.9
C151 C150 H15J 109.0
H15I C150 H15J 107.9
C152 C151 C150 116(4)
C152 C151 H15K 108.5
C150 C151 H15K 108.2
C152 C151 H15L 108.2
C150 C151 H15L 108.5
H15K C151 H15L 107.4
C146 C145 C93 112(2)
C146 C145 H14A 109.0
C93 C145 H14A 109.0
C146 C145 H14B 109.4
C93 C145 H14B 109.4
H14A C145 H14B 107.9
C145 C146 C147 112(3)
C145 C146 H14C 109.4
C147 C146 H14C 109.1
C145 C146 H14D 108.9
C147 C146 H14D 109.3
H14C C146 H14D 107.9
C148 C147 C146 113(3)
C148 C147 H14E 109.0
C146 C147 H14E 109.0
C148 C147 H14F 108.9
C146 C147 H14F 108.8
H14E C147 H14F 107.7
C147 C148 H14G 109.5
C147 C148 H14H 109.4
H14G C148 H14H 109.5
C147 C148 H14I 109.4
H14G C148 H14I 109.5
H14H C148 H14I 109.5
C165 C166 C167 109(3)
C165 C166 H16D 109.8
C167 C166 H16D 109.8
C165 C166 H16E 109.8
C167 C166 H16E 109.7
H16D C166 H16E 108.3
C168 C167 C166 113(4)
C168 C167 H16F 109.0
C166 C167 H16F 108.8
C168 C167 H16G 108.9
C166 C167 H16G 108.9
H16F C167 H16G 107.8
C167 C168 H16H 109.6
C167 C168 H16I 109.4
H16H C168 H16I 109.4
C167 C168 H16J 109.6
H16H C168 H16J 109.4
H16I C168 H16J 109.4
C166 C165 C143 112(3)
C166 C165 H16K 109.3
C143 C165 H16K 109.3
C166 C165 H16L 109.3
C143 C165 H16L 109.3
H16K C165 H16L 108.0
C162 C161 C133 113(2)
C162 C161 H16M 109.1
C133 C161 H16M 109.0
C162 C161 H16N 108.9
C133 C161 H16N 109.0
H16M C161 H16N 107.8
C161 C162 C163 110(3)
C161 C162 H16O 109.4
C163 C162 H16O 109.6
C161 C162 H16P 109.6
C163 C162 H16P 109.7
H16O C162 H16P 108.1
C164 C163 C162 114(3)
C164 C163 H16Q 108.5
C162 C163 H16Q 108.9
C164 C163 H16R 108.9
C162 C163 H16R 108.8
H16Q C163 H16R 107.6
C163 C164 H16S 111.9
C163 C164 H16T 112.3
H16S C164 H16T 106.5
C163 C164 H16U 112.4
H16S C164 H16U 106.7
H16T C164 H16U 106.5
C62 C61 C9 113(3)
C62 C61 H61A 109.0
C9 C61 H61A 108.8
C62 C61 H61B 109.1
C9 C61 H61B 109.1
H61A C61 H61B 107.8
C61 C62 C63 114(4)
C61 C62 H62A 108.8
C63 C62 H62A 108.5
C61 C62 H62B 108.8
C63 C62 H62B 108.8
H62A C62 H62B 107.6
C62 C63 C64 112(3)
C62 C63 H63A 109.1
C64 C63 H63A 109.2
C62 C63 H63B 109.4
C64 C63 H63B 109.4
H63A C63 H63B 108.0
C63 C64 H64A 109.6
C63 C64 H64B 109.5
H64A C64 H64B 109.5
C63 C64 H64C 109.3
H64A C64 H64C 109.5
H64B C64 H64C 109.5
C66 C65 C19 106(2)
C66 C65 H65A 110.4
C19 C65 H65A 110.5
C66 C65 H65B 110.5
C19 C65 H65B 110.4
H65A C65 H65B 108.7
C67 C66 C65 113(3)
C67 C66 H66A 108.9
C65 C66 H66A 109.0
C67 C66 H66B 109.1
C65 C66 H66B 109.0
H66A C66 H66B 107.8
C66 C67 C68 113(3)
C66 C67 H67A 109.2
C68 C67 H67A 109.1
C66 C67 H67B 109.0
C68 C67 H67B 108.9
H67A C67 H67B 107.8
C67 C68 H68A 109.4
C67 C68 H68B 109.7
H68A C68 H68B 109.5
C67 C68 H68C 109.3
H68A C68 H68C 109.5
H68B C68 H68C 109.5
C70 C69 C29 109(3)
C70 C69 H69A 109.8
C29 C69 H69A 110.0
C70 C69 H69B 109.7
C29 C69 H69B 109.7
H69A C69 H69B 108.2
C70 C71 C72 119(3)
C70 C71 H71A 107.3
C72 C71 H71A 107.2
C70 C71 H71B 107.8
C72 C71 H71B 108.0
H71A C71 H71B 107.0
C69 C70 C71 115(3)
C69 C70 H70A 108.6
C71 C70 H70A 108.3
C69 C70 H70B 108.6
C71 C70 H70B 108.7
H70A C70 H70B 107.6
C71 C72 H72A 110.6
C71 C72 H72B 110.7
H72A C72 H72B 108.5
C71 C72 H72C 109.9
H72A C72 H72C 108.5
H72B C72 H72C 108.6
C74 C73 C39 101(3)
C74 C73 H73A 111.6
C39 C73 H73A 111.5
C74 C73 H73B 111.6
C39 C73 H73B 111.6
H73A C73 H73B 109.4
C78 C77 C49 103(3)
C78 C77 H77A 110.9
C49 C77 H77A 111.1
C78 C77 H77B 111.3
C49 C77 H77B 111.0
H77A C77 H77B 109.1
C80 C79 C78 136(5)
C80 C79 H79A 103.5
C78 C79 H79A 103.8
C80 C79 H79B 102.7
C78 C79 H79B 102.8
H79A C79 H79B 105.2
C79 C78 C77 144(4)
C79 C78 H78A 101.3
C77 C78 H78A 101.0
C79 C78 H78B 100.3
C77 C78 H78B 100.7
H78A C78 H78B 104.4
C79 C80 H80A 110.1
C79 C80 H80B 109.3
H80A C80 H80B 109.5
C79 C80 H80C 109.0
H80A C80 H80C 109.5
H80B C80 H80C 109.5
C81 C82 C83 115(5)
C81 C82 H82A 108.1
C83 C82 H82A 108.1
C81 C82 H82B 108.8
C83 C82 H82B 108.9
H82A C82 H82B 107.5
C82 C83 C84 107(3)
C82 C83 H83A 109.9
C84 C83 H83A 110.6
C82 C83 H83B 110.7
C84 C83 H83B 109.9
H83A C83 H83B 108.5
C83 C84 H84A 111.7
C83 C84 H84B 111.6
H84A C84 H84B 107.0
C83 C84 H84C 112.3
H84A C84 H84C 106.9
H84B C84 H84C 107.1
C2 C1 C6 120.0
C2 C1 C11 121.9
C6 C1 C11 118.1
O1 C2 C3 111.5(7)
O1 C2 C1 128.1(7)
C3 C2 C1 120.0
O2 C3 C2 110.0(7)
O2 C3 C4 130.0(7)
C2 C3 C4 120.0
C5 C4 C3 120.0
C5 C4 H4 120.0
C3 C4 H4 120.0
C4 C5 C6 120.0
C4 C5 C10 120.0
C6 C5 C10 120.0
C5 C6 C7 120.0
C5 C6 C1 120.0
C7 C6 C1 120.0
C8 C7 C6 120.0
C8 C7 H7 120.0
C6 C7 H7 120.0
C9 C8 C7 120.0
C9 C8 H8 120.0
C7 C8 H8 120.0
C8 C9 C10 120.0
C8 C9 C61 121.3(13)
C10 C9 C61 116.5(13)
C9 C10 C5 120.0
C9 C10 H10 120.0
C5 C10 H10 120.0
C15 C14 C13 120.0
C15 C14 H14 120.0
C13 C14 H14 120.0
C12 C13 C14 120.0
C12 C13 O4 112.0(7)
C14 C13 O4 127.6(7)
O3 C12 C13 108.9(9)
O3 C12 C11 129.2(8)
C13 C12 C11 120.0
C16 C11 C12 120.0
C16 C11 C1 121.8
C12 C11 C1 118.2
C15 C16 C11 120.0
C15 C16 C17 120.0
C11 C16 C17 120.0
C16 C15 C20 120.0
C16 C15 C14 120.0
C20 C15 C14 120.0
C15 C20 C19 120.0
C15 C20 H20 120.0
C19 C20 H20 120.0
C18 C19 C20 120.0
C18 C19 C65 117.8(9)
C20 C19 C65 122.1(9)
C19 C18 C17 120.0
C19 C18 H18 120.0
C17 C18 H18 120.0
C16 C17 C18 120.0
C16 C17 H17 120.0
C18 C17 H17 120.0
C22 C21 C26 120.0
C22 C21 C31 125.3
C26 C21 C31 114.3
O5 C22 C21 122.4(9)
O5 C22 C23 117.6(9)
C21 C22 C23 120.0
O5 C22 B2 37.8(10)
C21 C22 B2 160.2(11)
C23 C22 B2 79.8(11)
O6 C23 C24 134.2(7)
O6 C23 C22 105.8(7)
C24 C23 C22 120.0
C23 C24 C25 120.0
C23 C24 H24 120.0
C25 C24 H24 120.0
C30 C25 C26 120.0
C30 C25 C24 120.0
C26 C25 C24 120.0
C27 C26 C21 120.0
C27 C26 C25 120.0
C21 C26 C25 120.0
C26 C27 C28 120.0
C26 C27 H27 120.0
C28 C27 H27 120.0
C29 C28 C27 120.0
C29 C28 H28 120.0
C27 C28 H28 120.0
C28 C29 C30 120.0
C28 C29 C69 119.9(18)
C30 C29 C69 119.5(18)
C25 C30 C29 120.0
C25 C30 H30 120.0
C29 C30 H30 120.0
C32 C31 C36 120.0
C32 C31 C21 121.1
C36 C31 C21 118.2
O7 C32 C31 124.5(7)
O7 C32 C33 115.5(7)
C31 C32 C33 120.0
O8 C33 C32 105.1(7)
O8 C33 C34 134.6(7)
C32 C33 C34 120.0
C35 C34 C33 120.0
C35 C34 H34 120.0
C33 C34 H34 120.0
C36 C35 C34 120.0
C36 C35 C40 120.0
C34 C35 C40 120.0
C35 C36 C37 120.0
C35 C36 C31 120.0
C37 C36 C31 120.0
C38 C37 C36 120.0
C38 C37 H37 120.0
C36 C37 H37 120.0
C39 C38 C37 120.0
C39 C38 H38 120.0
C37 C38 H38 120.0
C38 C39 C40 120.0
C38 C39 C73 127.3(15)
C40 C39 C73 112.7(15)
C35 C40 C39 120.0
C35 C40 H40 120.0
C39 C40 H40 120.0
C46 C41 C42 120.0
C46 C41 C51 121.6
C42 C41 C51 118.3
O9 C42 C43 113.5(7)
O9 C42 C41 126.4(7)
C43 C42 C41 120.0
O10 C43 C44 131.8(7)
O10 C43 C42 108.0(7)
C44 C43 C42 120.0
C45 C44 C43 120.0
C45 C44 H44 120.0
C43 C44 H44 120.0
C44 C45 C50 120.0
C44 C45 C46 120.0
C50 C45 C46 120.0
C47 C46 C41 120.0
C47 C46 C45 120.0
C41 C46 C45 120.0
C46 C47 C48 120.0
C46 C47 H47 120.0
C48 C47 H47 120.0
C49 C48 C47 120.0
C49 C48 H48 120.0
C47 C48 H48 120.0
C50 C49 C48 120.0
C50 C49 C77 122.7(12)
C48 C49 C77 116.3(12)
C49 C50 C45 120.0
C49 C50 H50 120.0
C45 C50 H50 120.0
C52 C51 C56 120.0
C52 C51 C41 120.4
C56 C51 C41 119.6
O11 C52 C51 128.7(8)
O11 C52 C53 111.3(8)
C51 C52 C53 120.0
O12 C53 C52 111.3(7)
O12 C53 C54 128.6(7)
C52 C53 C54 120.0
C53 C54 C55 120.0
C53 C54 H54 120.0
C55 C54 H54 120.0
C56 C55 C54 120.0
C56 C55 C60 120.0
C54 C55 C60 120.0
C55 C56 C51 120.0
C55 C56 C57 120.0
C51 C56 C57 120.0
C58 C57 C56 120.0
C58 C57 H57 120.0
C56 C57 H57 120.0
C57 C58 C59 120.0
C57 C58 H58 120.0
C59 C58 H58 120.0
C60 C59 C58 120.0
C60 C59 C81 124.0(12)
C58 C59 C81 115.9(12)
C59 C60 C55 120.0
C59 C60 H60 120.0
C55 C60 H60 120.0
C96 C95 C100 120.0
C96 C95 C85 111.3
C100 C95 C85 127.8
O15 C96 C95 136.6(7)
O15 C96 C97 103.4(7)
C95 C96 C97 120.0
O16 C97 C98 121.5(7)
O16 C97 C96 117.7(7)
C98 C97 C96 120.0
C97 C98 C99 120.0
C97 C98 H98 120.0
C99 C98 H98 120.0
C100 C99 C104 120.0
C100 C99 C98 120.0
C104 C99 C98 120.0
C95 C100 C99 120.0
C95 C100 C101 120.0
C99 C100 C101 120.0
C102 C101 C100 120.0
C102 C101 H101 120.0
C100 C101 H101 120.0
C101 C102 C103 120.0
C101 C102 H102 120.0
C103 C102 H102 120.0
C102 C103 C104 120.0
C102 C103 C149 115.6(11)
C104 C103 C149 124.4(11)
C103 C104 C99 120.0
C103 C104 H104 120.0
C99 C104 H104 120.0
C87 C88 C89 120.0
C87 C88 H88 120.0
C89 C88 H88 120.0
O14 C87 C86 103.7(11)
O14 C87 C88 136.3(11)
C86 C87 C88 120.0
O13 C86 C87 120.1(8)
O13 C86 C85 118.9(8)
C87 C86 C85 120.0
C90 C85 C86 120.0
C90 C85 C95 112.2
C86 C85 C95 127.7
C89 C90 C85 120.0
C89 C90 C91 120.0
C85 C90 C91 120.0
C94 C89 C90 120.0
C94 C89 C88 120.0
C90 C89 C88 120.0
C89 C94 C93 120.0
C89 C94 H94 120.0
C93 C94 H94 120.0
C94 C93 C92 120.0
C94 C93 C145 116.5(12)
C92 C93 C145 122.4(11)
C91 C92 C93 120.0
C91 C92 H92 120.0
C93 C92 H92 120.0
C92 C91 C90 120.0
C92 C91 H91 120.0
C90 C91 H91 120.0
C136 C135 C140 120.0
C136 C135 C125 120.8
C140 C135 C125 118.6
O23 C136 C135 118.8(8)
O23 C136 C137 121.1(8)
C135 C136 C137 120.0
O23 C136 B4 45.3(11)
C135 C136 B4 163.4(10)
C137 C136 B4 76.2(11)
O24 C137 C138 133.6(10)
O24 C137 C136 106.4(10)
C138 C137 C136 120.0
C137 C138 C139 120.0
C137 C138 H138 120.0
C139 C138 H138 120.0
C138 C139 C140 120.0
C138 C139 C144 120.0
C140 C139 C144 120.0
C135 C140 C139 120.0
C135 C140 C141 120.0
C139 C140 C141 120.0
C142 C141 C140 120.0
C142 C141 H141 120.0
C140 C141 H141 120.0
C141 C142 C143 120.0
C141 C142 H142 120.0
C143 C142 H142 120.0
C144 C143 C142 120.0
C144 C143 C165 122.4(15)
C142 C143 C165 117.5(15)
C143 C144 C139 120.0
C143 C144 H144 120.0
C139 C144 H144 120.0
C126 C125 C130 120.0
C126 C125 C135 120.3
C130 C125 C135 119.7
O21 C126 C127 112.2(8)
O21 C126 C125 127.8(8)
C127 C126 C125 120.0
O22 C127 C128 131.6(7)
O22 C127 C126 108.4(7)
C128 C127 C126 120.0
C129 C128 C127 120.0
C129 C128 H128 120.0
C127 C128 H128 120.0
C128 C129 C130 120.0
C128 C129 C134 120.0
C130 C129 C134 120.0
C131 C130 C129 120.0
C131 C130 C125 120.0
C129 C130 C125 120.0
C130 C131 C132 120.0
C130 C131 H131 120.0
C132 C131 H131 120.0
C131 C132 C133 120.0
C131 C132 H132 120.0
C133 C132 H132 120.0
C134 C133 C132 120.0
C134 C133 C161 117.5(10)
C132 C133 C161 122.5(10)
C133 C134 C129 120.0
C133 C134 H134 120.0
C129 C134 H134 120.0
C120 C115 C116 120.0
C120 C115 C105 125.5
C116 C115 C105 113.7
C115 C116 C117 120.0
C115 C116 O19 133.6(8)
C117 C116 O19 106.3(8)
O20 C117 C118 126.3(7)
O20 C117 C116 113.6(7)
C118 C117 C116 120.0
C117 C118 C119 120.0
C117 C118 H118 120.0
C119 C118 H118 120.0
C118 C119 C120 120.0
C118 C119 C124 120.0
C120 C119 C124 120.0
C119 C120 C115 120.0
C119 C120 C121 120.0
C115 C120 C121 120.0
C122 C121 C120 120.0
C122 C121 H121 120.0
C120 C121 H121 120.0
C121 C122 C123 120.0
C121 C122 H122 120.0
C123 C122 H122 120.0
C124 C123 C122 120.0
C124 C123 C157 127.8(16)
C122 C123 C157 112.1(16)
C123 C124 C119 120.0
C123 C124 H124 120.0
C119 C124 H124 120.0
C106 C105 C110 120.0
C106 C105 C115 115.4
C110 C105 C115 123.3
O17 C106 C105 129.3(8)
O17 C106 C107 110.6(8)
C105 C106 C107 120.0
O18 C107 C108 129.0(7)
O18 C107 C106 111.0(7)
C108 C107 C106 120.0
C109 C108 C107 120.0
C109 C108 H108 120.0
C107 C108 H108 120.0
C110 C109 C108 120.0
C110 C109 C114 120.0
C108 C109 C114 120.0
C109 C110 C105 120.0
C109 C110 C111 120.0
C105 C110 C111 120.0
C110 C111 C112 120.0
C110 C111 H111 120.0
C112 C111 H111 120.0
C113 C112 C111 120.0
C113 C112 H112 120.0
C111 C112 H112 120.0
C114 C113 C112 120.0
C114 C113 C153 125.1(14)
C112 C113 C153 114.9(14)
C113 C114 C109 120.0
C113 C114 H114 120.0
C109 C114 H114 120.0
C169 N1 C173 120.0
C169 N1 Ir1 116.28(19)
C173 N1 Ir1 123.68(19)
N1 C169 C170 120.0
N1 C169 C174 123.5
C170 C169 C174 116.4
C169 C170 C171 120.0
C169 C170 H170 120.0
C171 C170 H170 120.0
C172 C171 C170 120.0
C172 C171 H171 120.0
C170 C171 H171 120.0
C173 C172 C171 120.0
C173 C172 H172 120.0
C171 C172 H172 120.0
C172 C173 N1 120.0
C172 C173 H173 120.0
N1 C173 H173 120.0
C174 N2 C178 120.0
C174 N2 Ir1 128.64(14)
C178 N2 Ir1 111.28(13)
C175 C174 N2 120.0
C175 C174 C169 145.5
N2 C174 C169 94.4
C174 C175 C176 120.0
C174 C175 H175 120.0
C176 C175 H175 120.0
C177 C176 C175 120.0
C177 C176 H176 120.0
C175 C176 H176 120.0
C176 C177 C178 120.0
C176 C177 H177 120.0
C178 C177 H177 120.0
C177 C178 N2 120.0
C177 C178 C179 120.4
N2 C178 C179 119.4
C183 N3 C179 120.0
C183 N3 Ir1 124.91(17)
C179 N3 Ir1 114.96(18)
N3 C179 C180 120.0
N3 C179 C178 111.7
C180 C179 C178 128.3
C181 C180 C179 120.0
C181 C180 H180 120.0
C179 C180 H180 120.0
C180 C181 C182 120.0
C180 C181 H181 120.0
C182 C181 H181 120.0
C183 C182 C181 120.0
C183 C182 H182 120.0
C181 C182 H182 120.0
N3 C183 C182 120.0
N3 C183 H183 120.0
C182 C183 H183 120.0
C188 N4 C184 120.0
C188 N4 Ir1 131.20(17)
C184 N4 Ir1 108.80(18)
C185 C184 N4 120.0
C185 C184 C189 118.5
N4 C184 C189 121.2
C184 C185 C186 120.0
C184 C185 H185 120.0
C186 C185 H185 120.0
C187 C186 C185 120.0
C187 C186 H186 120.0
C185 C186 H186 120.0
C188 C187 C186 120.0
C188 C187 H187 120.0
C186 C187 H187 120.0
C187 C188 N4 120.0
C187 C188 H188 120.0
N4 C188 H188 120.0
C193 N5 C189 120.0
C193 N5 Ir1 122.22(14)
C189 N5 Ir1 117.67(13)
N5 C189 C190 120.0
N5 C189 C184 109.8
C190 C189 C184 130.2
C191 C190 C189 120.0
C191 C190 H190 120.0
C189 C190 H190 120.0
C190 C191 C192 120.0
C190 C191 H191 120.0
C192 C191 H191 120.0
C191 C192 C193 120.0
C191 C192 H192 120.0
C193 C192 H192 120.0
N5 C193 C192 120.0
N5 C193 C194 107.9
C192 C193 C194 131.6
C194 N6 C198 120.0
C194 N6 Ir1 113.22(17)
C198 N6 Ir1 126.53(17)
C195 C194 N6 120.0
C195 C194 C193 123.6
N6 C194 C193 116.0
C194 C195 C196 120.0
C194 C195 H195 120.0
C196 C195 H195 120.0
C197 C196 C195 120.0
C197 C196 H196 120.0
C195 C196 H196 120.0
C196 C197 C198 120.0
C196 C197 H197 120.0
C198 C197 H197 120.0
N6 C198 C197 120.0
N6 C198 H198 120.0
C197 C198 H198 120.0
C199 N7 C203 120.0
C199 N7 Ir2 105.89(16)
C203 N7 Ir2 134.11(15)
N7 C199 C200 120.0
N7 C199 C204 125.9
C200 C199 C204 114.0
C201 C200 C199 120.0
C201 C200 H200 120.0
C199 C200 H200 120.0
C202 C201 C200 120.0
C202 C201 H201 120.0
C200 C201 H201 120.0
C203 C202 C201 120.0
C203 C202 H202 120.0
C201 C202 H202 120.0
C202 C203 N7 120.0
C202 C203 H203 120.0
N7 C203 H203 120.0
C208 N8 C204 120.0
C208 N8 Ir2 114.67(16)
C204 N8 Ir2 125.06(15)
C205 C204 N8 120.0
C205 C204 C199 139.1
N8 C204 C199 100.9
C206 C205 C204 120.0
C206 C205 H205 120.0
C204 C205 H205 120.0
C205 C206 C207 120.0
C205 C206 H206 120.0
C207 C206 H206 120.0
C208 C207 C206 120.0
C208 C207 H207 120.0
C206 C207 H207 120.0
C209 C208 N8 119.0
C209 C208 C207 121.0
N8 C208 C207 120.0
C209 N9 C213 120.0
C209 N9 Ir2 114.24(17)
C213 N9 Ir2 125.49(17)
C208 C209 C210 127.9
C208 C209 N9 112.1
C210 C209 N9 120.0
C209 C210 C211 120.0
C209 C210 H210 120.0
C211 C210 H210 120.0
C212 C211 C210 120.0
C212 C211 H211 120.0
C210 C211 H211 120.0
C213 C212 C211 120.0
C213 C212 H212 120.0
C211 C212 H212 120.0
C212 C213 N9 120.0
C212 C213 H213 120.0
N9 C213 H213 120.0
C214 N10 C218 120.0
C214 N10 Ir2 117.15(16)
C218 N10 Ir2 122.71(16)
N10 C214 C215 120.0
N10 C214 C219 110.1
C215 C214 C219 129.9
C216 C215 C214 120.0
C216 C215 H215 120.0
C214 C215 H215 120.0
C215 C216 C217 120.0
C215 C216 H216 120.0
C217 C216 H216 120.0
C218 C217 C216 120.0
C218 C217 H217 120.0
C216 C217 H217 120.0
N10 C218 C217 120.0
N10 C218 H218 120.0
C217 C218 H218 120.0
C219 N11 C223 120.0
C219 N11 Ir2 120.31(15)
C223 N11 Ir2 119.30(14)
C220 C219 N11 120.0
C220 C219 C214 128.6
N11 C219 C214 111.3
C219 C220 C221 120.0
C219 C220 H220 120.0
C221 C220 H220 120.0
C222 C221 C220 120.0
C222 C221 H221 120.0
C220 C221 H221 120.0
C221 C222 C223 120.0
C221 C222 H222 120.0
C223 C222 H222 120.0
C222 C223 N11 120.0
C222 C223 C224 126.5
N11 C223 C224 112.6
C224 N12 C228 120.0
C224 N12 Ir2 115.31(16)
C228 N12 Ir2 123.70(17)
N12 C224 C225 120.0
N12 C224 C223 112.1
C225 C224 C223 127.0
C226 C225 C224 120.0
C226 C225 H225 120.0
C224 C225 H225 120.0
C225 C226 C227 120.0
C225 C226 H226 120.0
C227 C226 H226 120.0
C226 C227 C228 120.0
C226 C227 H227 120.0
C228 C227 H227 120.0
C227 C228 N12 120.0
C227 C228 H228 120.0
N12 C228 H228 120.0
N11 Ir2 N8 171.3(3)
N11 Ir2 N10 80.9(2)
N8 Ir2 N10 101.1(2)
N11 Ir2 N12 80.66(18)
N8 Ir2 N12 98.5(2)
N10 Ir2 N12 159.4(3)
N11 Ir2 N9 109.2(3)
N8 Ir2 N9 79.46(18)
N10 Ir2 N9 85.12(16)
N12 Ir2 N9 92.4(2)
N11 Ir2 N7 89.78(19)
N8 Ir2 N7 81.6(2)
N10 Ir2 N7 96.4(2)
N12 Ir2 N7 92.64(17)
N9 Ir2 N7 160.9(3)
N1 Ir1 N5 94.3(2)
N1 Ir1 N4 88.5(2)
N5 Ir1 N4 82.2(2)
N1 Ir1 N2 76.9(2)
N5 Ir1 N2 171.1(2)
N4 Ir1 N2 96.1(2)
N1 Ir1 N3 159.4(3)
N5 Ir1 N3 106.2(2)
N4 Ir1 N3 95.35(16)
N2 Ir1 N3 82.6(2)
N1 Ir1 N6 94.73(17)
N5 Ir1 N6 79.0(2)
N4 Ir1 N6 161.0(3)
N2 Ir1 N6 102.8(2)
N3 Ir1 N6 88.19(19)
C96 O15 B5 108.3(15)
C97 O16 B5 105.5(15)
C86 O13 B4 99(2)
C87 O14 B4 111(2)
C136 O23 B4 95.7(19)
C137 O24 B4 103(3)
C126 O21 B6 107(2)
C127 O22 B6 107.7(17)
C116 O19 B6 108.6(18)
C117 O20 B6 106.4(19)
C106 O17 B5 107.8(15)
C107 O18 B5 107.3(17)
C52 O11 B1 102.3(16)
C53 O12 B1 101.5(18)
C42 O9 B3 104.1(14)
C43 O10 B3 108.0(15)
C32 O7 B3 102.4(14)
C33 O8 B3 108.8(16)
B2 O5 C22 103(2)
C23 O6 B2 100(2)
C13 O4 B2 108.1(16)
C2 O1 B1 109.3(17)
C3 O2 B1 109.9(15)
C82 C81 C59 128(4)
C82 C81 H81A 105.2
C59 C81 H81A 105.3
C82 C81 H81B 105.7
C59 C81 H81B 105.2
H81A C81 H81B 105.9
C155 C156 H15M 112.0
C155 C156 H15N 111.0
H15M C156 H15N 107.4
C155 C156 H15O 111.3
H15M C156 H15O 107.6
H15N C156 H15O 107.4
C154 C153 C113 112(3)
C154 C153 H15P 109.3
C113 C153 H15P 109.3
C154 C153 H15Q 109.0
C113 C153 H15Q 109.2
H15P C153 H15Q 107.9
C151 C152 H15R 109.6
C151 C152 H15S 109.4
H15R C152 H15S 109.4
C151 C152 H15T 109.4
H15R C152 H15T 109.5
H15S C152 H15T 109.5
C241 N17 C242 108(3)
C241 N17 C243 117(4)
C242 N17 C243 135(4)
O31 C247 N19 123(5)
O31 C247 H247 118.6
N19 C247 H247 118.4
N17 C241 O29 141(5)
N17 C241 H241 109.8
O29 C241 H241 109.7
N17 C243 H24A 109.6
N17 C243 H24B 109.3
H24A C243 H24B 109.5
N17 C243 H24C 109.5
H24A C243 H24C 109.5
H24B C243 H24C 109.5
N17 C242 H24D 109.4
N17 C242 H24E 109.5
H24D C242 H24E 109.5
N17 C242 H24F 109.6
H24D C242 H24F 109.5
H24E C242 H24F 109.5
N20 C250 O32 124(7)
N20 C250 H250 118.1
O32 C250 H250 118.2
N19 C248 H24G 109.2
N19 C248 H24H 110.0
H24G C248 H24H 109.5
N19 C248 H24I 109.2
H24G C248 H24I 109.5
H24H C248 H24I 109.5
C247 N19 C249 119(2)
C247 N19 C248 112(2)
C249 N19 C248 129(2)
N15 C237 H23A 109.3
N15 C237 H23B 109.6
H23A C237 H23B 109.5
N15 C237 H23C 109.5
H23A C237 H23C 109.5
H23B C237 H23C 109.5
N15 C236 H23D 117.5
N15 C236 H23E 118.3
H23D C236 H23E 99.9
N15 C236 H23F 119.0
H23D C236 H23F 98.5
H23E C236 H23F 99.7
C235 N15 C237 104(4)
C235 N15 C236 124(5)
C237 N15 C236 132(3)
O5 B2 O4 119(3)
O5 B2 O6 114(3)
O4 B2 O6 102(3)
O5 B2 O3 123(3)
O4 B2 O3 94(3)
O6 B2 O3 101(3)
O5 B2 C22 39.3(17)
O4 B2 C22 131(2)
O6 B2 C22 74.5(16)
O3 B2 C22 134.4(19)
C156 C155 C154 103(4)
C156 C155 H15U 111.5
C154 C155 H15U 111.5
C156 C155 H15V 110.7
C154 C155 H15V 111.1
H15U C155 H15V 109.2
C75 C74 C73 120(3)
C75 C74 H74C 107.2
C73 C74 H74C 107.2
C75 C74 H74D 107.6
C73 C74 H74D 107.2
H74C C74 H74D 106.9
C74 C75 C76 106(3)
C74 C75 H75A 110.9
C76 C75 H75A 111.0
C74 C75 H75B 110.6
C76 C75 H75B 109.6
H75A C75 H75B 108.7
N14 C234 H23G 120.6
N14 C234 H23H 119.3
H23G C234 H23H 97.7
N14 C234 H23I 118.6
H23G C234 H23I 97.5
H23H C234 H23I 98.2
N19 C249 H24J 109.7
N19 C249 H24K 109.6
H24J C249 H24K 109.3
N19 C249 H24L 109.7
H24J C249 H24L 109.3
H24K C249 H24L 109.3
C238 N16 C240 120(5)
C238 N16 C239 109(5)
C240 N16 C239 131(6)
N16 C240 H24M 109.4
N16 C240 H24N 109.7
H24M C240 H24N 109.5
N16 C240 H24O 109.4
H24M C240 H24O 109.5
H24N C240 H24O 109.5
N16 C239 H23S 110.8
N16 C239 H23T 109.7
H23S C239 H23T 108.6
N16 C239 H23U 111.1
H23S C239 H23U 108.4
H23T C239 H23U 108.2
N18 C246 H24P 109.4
N18 C246 H24Q 109.6
H24P C246 H24Q 109.4
N18 C246 H24R 109.5
H24P C246 H24R 109.4
H24Q C246 H24R 109.4
N18 C245 H24S 128.4
N18 C245 H24T 126.9
H24S C245 H24T 87.3
N18 C245 H24U 126.2
H24S C245 H24U 86.6
H24T C245 H24U 87.9
N18 C244 O30 129(6)
N18 C244 H244 115.3
O30 C244 H244 116.0
C231 N13 C229 104(3)
C231 N13 C230 103(5)
C229 N13 C230 154(5)
C244 N18 C246 109(5)
C244 N18 C245 122(6)
C246 N18 C245 129(4)
C234 N14 C233 121(8)
C234 N14 C232 143(8)
C233 N14 C232 97(2)
O28 C238 N16 130(6)
O28 C238 H238 114.9
N16 C238 H238 115.3
N20 C251 H25A 109.4
N20 C251 H25B 109.7
H25A C251 H25B 109.4
N20 C251 H25C 109.5
H25A C251 H25C 109.4
H25B C251 H25C 109.4
C250 N20 C252 111(6)
C250 N20 C251 119(6)
C252 N20 C251 129(5)
N20 C252 H25D 110.8
N20 C252 H25E 110.9
H25D C252 H25E 108.0
N20 C252 H25F 111.0
H25D C252 H25F 108.1
H25E C252 H25F 108.0
N15 C235 O27 125(5)
N15 C235 H235 117.2
O27 C235 H235 117.5
N13 C231 H23J 109.6
N13 C231 H23K 109.2
H23J C231 H23K 109.5
N13 C231 H23L 109.6
H23J C231 H23L 109.5
H23K C231 H23L 109.5
N13 C229 O25 99(5)
N13 C229 H229 130.4
O25 C229 H229 130.6
N13 C230 H23M 111.0
N13 C230 H23N 110.2
H23M C230 H23N 109.3
N13 C230 H23O 109.9
H23M C230 H23O 107.4
H23N C230 H23O 108.9
N14 C233 H23P 109.9
N14 C233 H23Q 109.0
H23P C233 H23Q 109.4
N14 C233 H23R 109.6
H23P C233 H23R 109.5
H23Q C233 H23R 109.5
O26 C232 N14 108(3)
O26 C232 H232 126.5
N14 C232 H232 126.0
C75 C76 H76A 126.4
C75 C76 H76B 125.0
H76A C76 H76B 89.5
C75 C76 H76C 127.5
H76A C76 H76C 88.3
H76B C76 H76C 87.7

loop_
_geom_bond_atom_site_label_1
_geom_bond_atom_site_label_2
_geom_bond_distance
B5 O16 1.40(3)
B5 O17 1.49(3)
B5 O18 1.50(3)
B5 O15 1.57(3)
B4 O23 1.45(6)
B4 O24 1.47(3)
B4 O14 1.48(5)
B4 O13 1.51(5)
B4 C136 2.03(7)
B6 O19 1.44(4)
B6 O21 1.47(3)
B6 O22 1.49(4)
B6 O20 1.49(4)
B1 O12 1.42(3)
B1 O11 1.43(3)
B1 O1 1.54(3)
B1 O2 1.54(3)
B3 O8 1.46(3)
B3 O10 1.45(3)
B3 O7 1.48(3)
B3 O9 1.50(3)
O3 C12 1.320(18)
O3 B2 1.63(4)
C158 C157 1.40(4)
C158 C159 1.65(5)
C158 H15A 0.9700
C158 H15B 0.9700
C157 C123 1.47(4)
C157 H15C 0.9700
C157 H15D 0.9700
C159 C160 1.15(5)
C159 H15E 0.9700
C159 H15F 0.9700
C160 H16A 0.9708
C160 H16B 0.9731
C160 H16C 0.9712
C154 C153 1.47(4)
C154 C155 1.74(7)
C154 H15G 0.9700
C154 H15H 0.9700
C149 C150 1.47(4)
C149 C103 1.47(4)
C149 H14J 0.9700
C149 H14K 0.9700
C150 C151 1.55(5)
C150 H15I 0.9700
C150 H15J 0.9700
C151 C152 1.47(4)
C151 H15K 0.9700
C151 H15L 0.9700
C145 C146 1.54(4)
C145 C93 1.72(3)
C145 H14A 0.9700
C145 H14B 0.9700
C146 C147 1.59(4)
C146 H14C 0.9700
C146 H14D 0.9700
C147 C148 1.45(4)
C147 H14E 0.9700
C147 H14F 0.9700
C148 H14G 0.9600
C148 H14H 0.9600
C148 H14I 0.9600
C166 C165 1.48(4)
C166 C167 1.60(5)
C166 H16D 0.9700
C166 H16E 0.9700
C167 C168 1.28(4)
C167 H16F 0.9700
C167 H16G 0.9700
C168 H16H 0.9602
C168 H16I 0.9602
C168 H16J 0.9603
C165 C143 1.61(3)
C165 H16K 0.9700
C165 H16L 0.9700
C161 C162 1.49(4)
C161 C133 1.61(3)
C161 H16M 0.9700
C161 H16N 0.9700
C162 C163 1.56(4)
C162 H16O 0.9700
C162 H16P 0.9700
C163 C164 1.36(5)
C163 H16Q 0.9700
C163 H16R 0.9700
C164 H16S 0.9837
C164 H16T 0.9846
C164 H16U 0.9848
C61 C62 1.42(4)
C61 C9 1.52(5)
C61 H61A 0.9700
C61 H61B 0.9700
C62 C63 1.53(4)
C62 H62A 0.9700
C62 H62B 0.9700
C63 C64 1.63(6)
C63 H63A 0.9700
C63 H63B 0.9700
C64 H64A 0.9600
C64 H64B 0.9600
C64 H64C 0.9600
C65 C66 1.56(4)
C65 C19 1.57(3)
C65 H65A 0.9700
C65 H65B 0.9700
C66 C67 1.51(4)
C66 H66A 0.9700
C66 H66B 0.9700
C67 C68 1.62(4)
C67 H67A 0.9700
C67 H67B 0.9700
C68 H68A 0.9600
C68 H68B 0.9600
C68 H68C 0.9600
C69 C70 1.50(2)
C69 C29 1.50(3)
C69 H69A 0.9700
C69 H69B 0.9700
C71 C70 1.51(2)
C71 C72 1.55(2)
C71 H71A 0.9700
C71 H71B 0.9700
C70 H70A 0.9700
C70 H70B 0.9700
C72 H72A 0.9699
C72 H72B 0.9700
C72 H72C 0.9692
C73 C74 1.53(2)
C73 C39 1.67(5)
C73 H73A 0.9700
C73 H73B 0.9700
C77 C78 1.54(2)
C77 C49 1.56(3)
C77 H77A 0.9700
C77 H77B 0.9700
C79 C80 1.26(6)
C79 C78 1.33(6)
C79 H79A 0.9700
C79 H79B 0.9700
C78 H78A 0.9700
C78 H78B 0.9700
C80 H80A 0.9600
C80 H80B 0.9600
C80 H80C 0.9600
C82 C81 1.39(5)
C82 C83 1.53(2)
C82 H82A 0.9700
C82 H82B 0.9700
C83 C84 1.55(2)
C83 H83A 0.9700
C83 H83B 0.9700
C84 H84A 0.9844
C84 H84B 0.9841
C84 H84C 0.9857
C1 C2 1.3900
C1 C6 1.3900
C1 C11 1.5568
C2 O1 1.335(19)
C2 C3 1.3900
C3 O2 1.339(17)
C3 C4 1.3900
C4 C5 1.3900
C4 H4 0.9300
C5 C6 1.3900
C5 C10 1.3900
C6 C7 1.3900
C7 C8 1.3900
C7 H7 0.9300
C8 C9 1.3900
C8 H8 0.9300
C9 C10 1.3900
C10 H10 0.9300
C14 C15 1.3901
C14 C13 1.3902
C14 H14 0.9300
C13 C12 1.3900
C13 O4 1.398(17)
C12 C11 1.3901
C11 C16 1.3900
C16 C15 1.3899
C16 C17 1.3901
C15 C20 1.3899
C20 C19 1.3901
C20 H20 0.9300
C19 C18 1.3899
C18 C17 1.3901
C18 H18 0.9300
C17 H17 0.9300
C21 C22 1.3899
C21 C26 1.3900
C21 C31 1.6201
C22 O5 1.32(2)
C22 C23 1.3900
C22 B2 2.04(5)
C23 O6 1.380(18)
C23 C24 1.3899
C24 C25 1.3901
C24 H24 0.9300
C25 C30 1.3900
C25 C26 1.3901
C26 C27 1.3898
C27 C28 1.3900
C27 H27 0.9300
C28 C29 1.3900
C28 H28 0.9300
C29 C30 1.3901
C30 H30 0.9300
C31 C32 1.3900
C31 C36 1.3901
C32 O7 1.364(16)
C32 C33 1.3900
C33 O8 1.384(15)
C33 C34 1.3901
C34 C35 1.3900
C34 H34 0.9300
C35 C36 1.3899
C35 C40 1.3901
C36 C37 1.3900
C37 C38 1.3900
C37 H37 0.9300
C38 C39 1.3899
C38 H38 0.9300
C39 C40 1.3901
C40 H40 0.9300
C41 C46 1.3899
C41 C42 1.3901
C41 C51 1.6647
C42 O9 1.344(16)
C42 C43 1.3900
C43 O10 1.355(16)
C43 C44 1.3900
C44 C45 1.3900
C44 H44 0.9300
C45 C50 1.3901
C45 C46 1.3902
C46 C47 1.3897
C47 C48 1.3901
C47 H47 0.9300
C48 C49 1.3900
C48 H48 0.9300
C49 C50 1.3900
C50 H50 0.9300
C51 C52 1.3899
C51 C56 1.3900
C52 O11 1.315(18)
C52 C53 1.3899
C53 O12 1.342(18)
C53 C54 1.3900
C54 C55 1.3900
C54 H54 0.9300
C55 C56 1.3898
C55 C60 1.3901
C56 C57 1.3902
C57 C58 1.3899
C57 H57 0.9300
C58 C59 1.3901
C58 H58 0.9300
C59 C60 1.3900
C59 C81 1.55(2)
C60 H60 0.9300
C95 C96 1.3900
C95 C100 1.3900
C95 C85 1.5650
C96 O15 1.353(19)
C96 C97 1.3900
C97 O16 1.348(19)
C97 C98 1.3899
C98 C99 1.3900
C98 H98 0.9300
C99 C100 1.3900
C99 C104 1.3901
C100 C101 1.3901
C101 C102 1.3899
C101 H101 0.9300
C102 C103 1.3900
C102 H102 0.9300
C103 C104 1.3900
C104 H104 0.9300
C88 C87 1.3901
C88 C89 1.3902
C88 H88 0.9300
C87 O14 1.28(2)
C87 C86 1.3899
C86 O13 1.316(18)
C86 C85 1.3900
C85 C90 1.3900
C90 C89 1.3899
C90 C91 1.3900
C89 C94 1.3898
C94 C93 1.3900
C94 H94 0.9300
C93 C92 1.3902
C92 C91 1.3900
C92 H92 0.9300
C91 H91 0.9300
C135 C136 1.3899
C135 C140 1.3900
C135 C125 1.6856
C136 O23 1.28(2)
C136 C137 1.3901
C137 O24 1.31(2)
C137 C138 1.3900
C138 C139 1.3900
C138 H138 0.9300
C139 C140 1.3900
C139 C144 1.3900
C140 C141 1.3902
C141 C142 1.3900
C141 H141 0.9300
C142 C143 1.3901
C142 H142 0.9300
C143 C144 1.3898
C144 H144 0.9300
C125 C126 1.3901
C125 C130 1.3901
C126 O21 1.358(16)
C126 C127 1.3900
C127 O22 1.376(17)
C127 C128 1.3900
C128 C129 1.3900
C128 H128 0.9300
C129 C130 1.3900
C129 C134 1.3900
C130 C131 1.3899
C131 C132 1.3900
C131 H131 0.9300
C132 C133 1.3901
C132 H132 0.9300
C133 C134 1.3900
C134 H134 0.9300
C115 C120 1.3900
C115 C116 1.3900
C115 C105 1.6619
C116 C117 1.3901
C116 O19 1.410(17)
C117 O20 1.330(16)
C117 C118 1.3899
C118 C119 1.3899
C118 H118 0.9300
C119 C120 1.3899
C119 C124 1.3902
C120 C121 1.3900
C121 C122 1.3899
C121 H121 0.9300
C122 C123 1.3900
C122 H122 0.9300
C123 C124 1.3899
C124 H124 0.9300
C105 C106 1.3900
C105 C110 1.3900
C106 O17 1.334(18)
C106 C107 1.3901
C107 O18 1.331(18)
C107 C108 1.3900
C108 C109 1.3899
C108 H108 0.9300
C109 C110 1.3899
C109 C114 1.3901
C110 C111 1.3900
C111 C112 1.3901
C111 H111 0.9300
C112 C113 1.3901
C112 H112 0.9300
C113 C114 1.3900
C113 C153 1.56(3)
C114 H114 0.9300
N1 C169 1.3900
N1 C173 1.3900
N1 Ir1 1.864(4)
C169 C170 1.3900
C169 C174 1.5307
C170 C171 1.3900
C170 H170 0.9300
C171 C172 1.3900
C171 H171 0.9300
C172 C173 1.3900
C172 H172 0.9300
C173 H173 0.9300
N2 C174 1.3900
N2 C178 1.3901
N2 Ir1 2.020(6)
C174 C175 1.3899
C175 C176 1.3901
C175 H175 0.9300
C176 C177 1.3899
C176 H176 0.9300
C177 C178 1.3899
C177 H177 0.9300
C178 C179 1.4816
N3 C183 1.3899
N3 C179 1.3900
N3 Ir1 2.039(4)
C179 C180 1.3900
C180 C181 1.3900
C180 H180 0.9300
C181 C182 1.3900
C181 H181 0.9300
C182 C183 1.3900
C182 H182 0.9300
C183 H183 0.9300
N4 C188 1.3900
N4 C184 1.3901
N4 Ir1 2.016(4)
C184 C185 1.3899
C184 C189 1.3992
C185 C186 1.3901
C185 H185 0.9300
C186 C187 1.3901
C186 H186 0.9300
C187 C188 1.3900
C187 H187 0.9300
C188 H188 0.9300
N5 C193 1.3900
N5 C189 1.3900
N5 Ir1 1.934(6)
C189 C190 1.3901
C190 C191 1.3900
C190 H190 0.9300
C191 C192 1.3900
C191 H191 0.9300
C192 C193 1.3900
C192 H192 0.9300
C193 C194 1.4794
N6 C194 1.3899
N6 C198 1.3900
N6 Ir1 2.056(4)
C194 C195 1.3899
C195 C196 1.3900
C195 H195 0.9300
C196 C197 1.3900
C196 H196 0.9300
C197 C198 1.3901
C197 H197 0.9300
C198 H198 0.9300
N7 C199 1.3899
N7 C203 1.3900
N7 Ir2 2.076(5)
C199 C200 1.3901
C199 C204 1.5314
C200 C201 1.3900
C200 H200 0.9300
C201 C202 1.3900
C201 H201 0.9300
C202 C203 1.3900
C202 H202 0.9300
C203 H203 0.9300
N8 C208 1.3898
N8 C204 1.3901
N8 Ir2 1.932(6)
C204 C205 1.3901
C205 C206 1.3900
C205 H205 0.9300
C206 C207 1.3900
C206 H206 0.9300
C207 C208 1.3900
C207 H207 0.9300
C208 C209 1.3399
N9 C209 1.3900
N9 C213 1.3901
N9 Ir2 2.045(5)
C209 C210 1.3898
C210 C211 1.3901
C210 H210 0.9300
C211 C212 1.3900
C211 H211 0.9300
C212 C213 1.3900
C212 H212 0.9300
C213 H213 0.9300
N10 C214 1.3900
N10 C218 1.3900
N10 Ir2 2.019(5)
C214 C215 1.3900
C214 C219 1.5621
C215 C216 1.3899
C215 H215 0.9300
C216 C217 1.3901
C216 H216 0.9300
C217 C218 1.3900
C217 H217 0.9300
C218 H218 0.9300
N11 C219 1.3900
N11 C223 1.3901
N11 Ir2 1.908(6)
C219 C220 1.3900
C220 C221 1.3901
C220 H220 0.9300
C221 C222 1.3899
C221 H221 0.9300
C222 C223 1.3900
C222 H222 0.9300
C223 C224 1.4974
N12 C224 1.3899
N12 C228 1.3902
N12 Ir2 2.034(5)
C224 C225 1.3901
C225 C226 1.3899
C225 H225 0.9300
C226 C227 1.3900
C226 H226 0.9300
C227 C228 1.3900
C227 H227 0.9300
C228 H228 0.9300
O5 B2 1.28(4)
O6 B2 1.56(3)
O4 B2 1.57(4)
C81 H81A 0.9700
C81 H81B 0.9700
C156 C155 1.36(6)
C156 H15M 0.9780
C156 H15N 0.9775
C156 H15O 0.9769
C153 H15P 0.9700
C153 H15Q 0.9700
C152 H15R 0.9602
C152 H15S 0.9602
C152 H15T 0.9602
O27 C235 1.34(4)
N17 C241 1.14(2)
N17 C242 1.35(2)
N17 C243 1.46(5)
C247 O31 1.14(2)
C247 N19 1.322(19)
C247 H247 0.9300
C241 O29 1.34(2)
C241 H241 0.9300
C243 H24A 0.9600
C243 H24B 0.9600
C243 H24C 0.9600
C242 H24D 0.9601
C242 H24E 0.9601
C242 H24F 0.9601
C250 N20 1.22(7)
C250 O32 1.42(7)
C250 H250 0.9300
C248 N19 1.488(18)
C248 H24G 0.9600
C248 H24H 0.9600
C248 H24I 0.9600
N19 C249 1.452(18)
C237 N15 1.34(4)
C237 H23A 0.9600
C237 H23B 0.9600
C237 H23C 0.9600
C236 N15 1.55(2)
C236 H23D 1.0471
C236 H23E 1.0510
C236 H23F 1.0560
N15 C235 1.28(6)
C155 H15U 0.9700
C155 H15V 0.9700
C74 C75 1.51(2)
C74 H74C 0.9700
C74 H74D 0.9700
C75 C76 1.55(2)
C75 H75A 0.9700
C75 H75B 0.9700
C234 N14 1.54(2)
C234 H23G 1.0682
C234 H23H 1.0607
C234 H23I 1.0572
C249 H24J 0.9619
C249 H24K 0.9619
C249 H24L 0.9620
O25 C229 1.55(2)
N16 C238 1.23(6)
N16 C240 1.34(5)
N16 C239 1.50(6)
O28 C238 1.15(5)
C240 H24M 0.9601
C240 H24N 0.9601
C240 H24O 0.9601
C239 H23S 0.9709
C239 H23T 0.9697
C239 H23U 0.9711
C246 N18 1.46(6)
C246 H24P 0.9603
C246 H24Q 0.9603
C246 H24R 0.9603
C245 N18 1.55(2)
C245 H24S 1.1514
C245 H24T 1.1375
C245 H24U 1.1319
C244 N18 1.16(5)
C244 O30 1.22(5)
C244 H244 0.9300
N13 C231 1.53(5)
N13 C229 1.54(2)
N13 C230 1.54(2)
N14 C233 1.55(2)
N14 C232 1.55(2)
C238 H238 0.9300
C251 N20 1.40(5)
C251 H25A 0.9607
C251 H25B 0.9608
C251 H25C 0.9607
N20 C252 1.33(7)
C252 H25D 0.9721
C252 H25E 0.9722
C252 H25F 0.9723
C235 H235 0.9300
C231 H23J 0.9600
C231 H23K 0.9600
C231 H23L 0.9600
C229 H229 0.9300
C230 H23M 0.9706
C230 H23N 0.9692
C230 H23O 0.9687
C233 H23P 0.9602
C233 H23Q 0.9602
C233 H23R 0.9602
C232 O26 1.15(2)
C232 H232 0.9300
C76 H76A 1.1342
C76 H76B 1.1206
C76 H76C 1.1464

loop_
_geom_torsion_atom_site_label_1
_geom_torsion_atom_site_label_2
_geom_torsion_atom_site_label_3
_geom_torsion_atom_site_label_4
_geom_torsion
C159 C158 C157 C123 179(3)
C157 C158 C159 C160 -156(9)
C103 C149 C150 C151 171(3)
C149 C150 C151 C152 -176(3)
C93 C145 C146 C147 177(2)
C145 C146 C147 C148 -180(3)
C165 C166 C167 C168 -168(5)
C167 C166 C165 C143 180(3)
C133 C161 C162 C163 -173(2)
C161 C162 C163 C164 -171(3)
C9 C61 C62 C63 -172(3)
C61 C62 C63 C64 178(3)
C19 C65 C66 C67 -170(2)
C65 C66 C67 C68 176(2)
C29 C69 C70 C71 55(5)
C72 C71 C70 C69 167(5)
C80 C79 C78 C77 -177(8)
C49 C77 C78 C79 -9(12)
C81 C82 C83 C84 -174(5)
C6 C1 C2 O1 -172.2(8)
C11 C1 C2 O1 8.4(8)
C6 C1 C2 C3 0.0
C11 C1 C2 C3 -179.4
O1 C2 C3 O2 -3.8(10)
C1 C2 C3 O2 -177.2(8)
O1 C2 C3 C4 173.4(7)
C1 C2 C3 C4 0.0
O2 C3 C4 C5 176.6(9)
C2 C3 C4 C5 0.0
C3 C4 C5 C6 0.0
C3 C4 C5 C10 180.0
C4 C5 C6 C7 180.0
C10 C5 C6 C7 0.0
C4 C5 C6 C1 0.0
C10 C5 C6 C1 180.0
C2 C1 C6 C5 0.0
C11 C1 C6 C5 179.4
C2 C1 C6 C7 180.0
C11 C1 C6 C7 -0.6
C5 C6 C7 C8 0.0
C1 C6 C7 C8 180.0
C6 C7 C8 C9 0.0
C7 C8 C9 C10 0.0
C7 C8 C9 C61 162.6(18)
C62 C61 C9 C8 65(3)
C62 C61 C9 C10 -132(2)
C8 C9 C10 C5 0.0
C61 C9 C10 C5 -163.4(17)
C4 C5 C10 C9 180.0
C6 C5 C10 C9 0.0
C15 C14 C13 C12 0.0
C15 C14 C13 O4 172.2(9)
B2 O3 C12 C13 -7(2)
B2 O3 C12 C11 157.5(17)
C14 C13 C12 O3 165.8(8)
O4 C13 C12 O3 -7.6(11)
C14 C13 C12 C11 0.0
O4 C13 C12 C11 -173.4(7)
O3 C12 C11 C16 -162.6(11)
C13 C12 C11 C16 0.0
O3 C12 C11 C1 19.1(11)
C13 C12 C11 C1 -178.3
C2 C1 C11 C16 86.8
C6 C1 C11 C16 -92.6
C2 C1 C11 C12 -95.0
C6 C1 C11 C12 85.6
C12 C11 C16 C15 0.0
C1 C11 C16 C15 178.2
C12 C11 C16 C17 180.0
C1 C11 C16 C17 -1.8
C11 C16 C15 C20 180.0
C17 C16 C15 C20 0.0
C11 C16 C15 C14 0.0
C17 C16 C15 C14 -180.0
C13 C14 C15 C16 0.0
C13 C14 C15 C20 -180.0
C16 C15 C20 C19 0.0
C14 C15 C20 C19 -180.0
C15 C20 C19 C18 0.0
C15 C20 C19 C65 -177.2(14)
C66 C65 C19 C18 -73.1(19)
C66 C65 C19 C20 104.2(15)
C20 C19 C18 C17 0.0
C65 C19 C18 C17 177.3(13)
C15 C16 C17 C18 0.0
C11 C16 C17 C18 180.0
C19 C18 C17 C16 0.0
C26 C21 C22 O5 -177.9(9)
C31 C21 C22 O5 9.7(9)
C26 C21 C22 C23 0.0
C31 C21 C22 C23 -172.4
C26 C21 C22 B2 -177(2)
C31 C21 C22 B2 10(2)
O5 C22 C23 O6 -2.2(11)
C21 C22 C23 O6 179.8(7)
B2 C22 C23 O6 -1.2(10)
O5 C22 C23 C24 178.0(9)
C21 C22 C23 C24 0.0
B2 C22 C23 C24 179.0(8)
O6 C23 C24 C25 -179.8(9)
C22 C23 C24 C25 0.0
C23 C24 C25 C30 180.0
C23 C24 C25 C26 0.0
C22 C21 C26 C27 180.0
C31 C21 C26 C27 -6.8
C22 C21 C26 C25 0.0
C31 C21 C26 C25 173.2
C30 C25 C26 C27 0.0
C24 C25 C26 C27 180.0
C30 C25 C26 C21 180.0
C24 C25 C26 C21 0.0
C21 C26 C27 C28 180.0
C25 C26 C27 C28 0.0
C26 C27 C28 C29 0.0
C27 C28 C29 C30 0.0
C27 C28 C29 C69 -171.2(15)
C70 C69 C29 C28 -110(3)
C70 C69 C29 C30 79(3)
C26 C25 C30 C29 0.0
C24 C25 C30 C29 180.0
C28 C29 C30 C25 0.0
C69 C29 C30 C25 171.2(16)
C22 C21 C31 C32 -82.5
C26 C21 C31 C32 104.6
C22 C21 C31 C36 107.1
C26 C21 C31 C36 -65.7
C36 C31 C32 O7 -179.4(7)
C21 C31 C32 O7 10.4(7)
C36 C31 C32 C33 0.0
C21 C31 C32 C33 -170.2
O7 C32 C33 O8 -6.1(9)
C31 C32 C33 O8 174.5(7)
O7 C32 C33 C34 179.4(7)
C31 C32 C33 C34 0.0
O8 C33 C34 C35 -172.5(9)
C32 C33 C34 C35 0.0
C33 C34 C35 C36 0.0
C33 C34 C35 C40 180.0
C34 C35 C36 C37 180.0
C40 C35 C36 C37 0.0
C34 C35 C36 C31 0.0
C40 C35 C36 C31 180.0
C32 C31 C36 C35 0.0
C21 C31 C36 C35 170.5
C32 C31 C36 C37 -180.0
C21 C31 C36 C37 -9.5
C35 C36 C37 C38 0.0
C31 C36 C37 C38 180.0
C36 C37 C38 C39 0.0
C37 C38 C39 C40 0.0
C37 C38 C39 C73 -177(2)
C74 C73 C39 C38 -89(3)
C74 C73 C39 C40 94(3)
C36 C35 C40 C39 0.0
C34 C35 C40 C39 -180.0
C38 C39 C40 C35 0.0
C73 C39 C40 C35 177.5(18)
C46 C41 C42 O9 -176.2(8)
C51 C41 C42 O9 6.8(8)
C46 C41 C42 C43 0.0
C51 C41 C42 C43 -177.0
O9 C42 C43 O10 -7.1(10)
C41 C42 C43 O10 176.2(6)
O9 C42 C43 C44 176.7(7)
C41 C42 C43 C44 0.0
O10 C43 C44 C45 -175.2(8)
C42 C43 C44 C45 0.0
C43 C44 C45 C50 180.0
C43 C44 C45 C46 0.0
C42 C41 C46 C47 180.0
C51 C41 C46 C47 -3.1
C42 C41 C46 C45 0.0
C51 C41 C46 C45 176.9
C44 C45 C46 C47 180.0
C50 C45 C46 C47 0.0
C44 C45 C46 C41 0.0
C50 C45 C46 C41 -180.0
C41 C46 C47 C48 180.0
C45 C46 C47 C48 0.0
C46 C47 C48 C49 0.0
C47 C48 C49 C50 0.0
C47 C48 C49 C77 -168.9(18)
C78 C77 C49 C50 -80(3)
C78 C77 C49 C48 88(3)
C48 C49 C50 C45 0.0
C77 C49 C50 C45 168.1(19)
C44 C45 C50 C49 180.0
C46 C45 C50 C49 0.0
C46 C41 C51 C52 110.3
C42 C41 C51 C52 -72.8
C46 C41 C51 C56 -70.3
C42 C41 C51 C56 106.6
C56 C51 C52 O11 -179.7(9)
C41 C51 C52 O11 -0.3(9)
C56 C51 C52 C53 0.0
C41 C51 C52 C53 179.3
O11 C52 C53 O12 -3.3(11)
C51 C52 C53 O12 177.0(8)
O11 C52 C53 C54 179.7(8)
C51 C52 C53 C54 0.0
O12 C53 C54 C55 -176.4(10)
C52 C53 C54 C55 0.0
C53 C54 C55 C56 0.0
C53 C54 C55 C60 180.0
C54 C55 C56 C51 0.0
C60 C55 C56 C51 180.0
C54 C55 C56 C57 -180.0
C60 C55 C56 C57 0.0
C52 C51 C56 C55 0.0
C41 C51 C56 C55 -179.3
C52 C51 C56 C57 180.0
C41 C51 C56 C57 0.6
C55 C56 C57 C58 0.0
C51 C56 C57 C58 180.0
C56 C57 C58 C59 0.0
C57 C58 C59 C60 0.0
C57 C58 C59 C81 175.6(16)
C58 C59 C60 C55 0.0
C81 C59 C60 C55 -175.3(17)
C56 C55 C60 C59 0.0
C54 C55 C60 C59 180.0
C100 C95 C96 O15 178.7(11)
C85 C95 C96 O15 -11.4(11)
C100 C95 C96 C97 0.0
C85 C95 C96 C97 169.9
O15 C96 C97 O16 -8.8(10)
C95 C96 C97 O16 170.2(8)
O15 C96 C97 C98 -179.1(8)
C95 C96 C97 C98 0.0
O16 C97 C98 C99 -169.8(8)
C96 C97 C98 C99 0.0
C97 C98 C99 C100 0.0
C97 C98 C99 C104 180.0
C96 C95 C100 C99 0.0
C85 C95 C100 C99 -168.1
C96 C95 C100 C101 180.0
C85 C95 C100 C101 11.9
C104 C99 C100 C95 180.0
C98 C99 C100 C95 0.0
C104 C99 C100 C101 0.0
C98 C99 C100 C101 180.0
C95 C100 C101 C102 -180.0
C99 C100 C101 C102 0.0
C100 C101 C102 C103 0.0
C101 C102 C103 C104 0.0
C101 C102 C103 C149 -179.8(15)
C150 C149 C103 C102 -62(3)
C150 C149 C103 C104 119(2)
C102 C103 C104 C99 0.0
C149 C103 C104 C99 179.8(17)
C100 C99 C104 C103 0.0
C98 C99 C104 C103 180.0
C89 C88 C87 O14 -179.5(15)
C89 C88 C87 C86 0.0
O14 C87 C86 O13 -12.0(13)
C88 C87 C86 O13 168.3(8)
O14 C87 C86 C85 179.7(10)
C88 C87 C86 C85 0.0
O13 C86 C85 C90 -168.5(8)
C87 C86 C85 C90 0.0
O13 C86 C85 C95 16.4(8)
C87 C86 C85 C95 -175.2
C96 C95 C85 C90 105.4
C100 C95 C85 C90 -85.7
C96 C95 C85 C86 -79.1
C100 C95 C85 C86 89.8
C86 C85 C90 C89 0.0
C95 C85 C90 C89 175.9
C86 C85 C90 C91 180.0
C95 C85 C90 C91 -4.1
C85 C90 C89 C94 180.0
C91 C90 C89 C94 0.0
C85 C90 C89 C88 0.0
C91 C90 C89 C88 180.0
C87 C88 C89 C94 180.0
C87 C88 C89 C90 0.0
C90 C89 C94 C93 0.0
C88 C89 C94 C93 180.0
C89 C94 C93 C92 0.0
C89 C94 C93 C145 -168.0(12)
C146 C145 C93 C94 98(2)
C146 C145 C93 C92 -70(3)
C94 C93 C92 C91 0.0
C145 C93 C92 C91 167.3(14)
C93 C92 C91 C90 0.0
C89 C90 C91 C92 0.0
C85 C90 C91 C92 180.0
C140 C135 C136 O23 -177.2(9)
C125 C135 C136 O23 11.7(9)
C140 C135 C136 C137 0.0
C125 C135 C136 C137 -171.0
C140 C135 C136 B4 167(5)
C125 C135 C136 B4 -4(5)
O24 B4 C136 O23 169(3)
O14 B4 C136 O23 -84(3)
O13 B4 C136 O23 75(3)
O23 B4 C136 C135 19(6)
O24 B4 C136 C135 -171(3)
O14 B4 C136 C135 -65(7)
O13 B4 C136 C135 94(5)
O23 B4 C136 C137 -172(2)
O24 B4 C136 C137 -2.7(15)
O14 B4 C136 C137 103(3)
O13 B4 C136 C137 -97(3)
O23 C136 C137 O24 -3.6(14)
C135 C136 C137 O24 179.3(10)
B4 C136 C137 O24 3.0(17)
O23 C136 C137 C138 177.2(9)
C135 C136 C137 C138 0.0
B4 C136 C137 C138 -176.3(14)
O24 C137 C138 C139 -179.1(14)
C136 C137 C138 C139 0.0
C137 C138 C139 C140 0.0
C137 C138 C139 C144 -180.0
C136 C135 C140 C139 0.0
C125 C135 C140 C139 171.2
C136 C135 C140 C141 180.0
C125 C135 C140 C141 -8.8
C138 C139 C140 C135 0.0
C144 C139 C140 C135 180.0
C138 C139 C140 C141 -180.0
C144 C139 C140 C141 0.0
C135 C140 C141 C142 180.0
C139 C140 C141 C142 0.0
C140 C141 C142 C143 0.0
C141 C142 C143 C144 0.0
C141 C142 C143 C165 -178.0(16)
C166 C165 C143 C144 103(3)
C166 C165 C143 C142 -79(3)
C142 C143 C144 C139 0.0
C165 C143 C144 C139 177.8(17)
C138 C139 C144 C143 -180.0
C140 C139 C144 C143 0.0
C136 C135 C125 C126 -83.4
C140 C135 C125 C126 105.4
C136 C135 C125 C130 99.1
C140 C135 C125 C130 -72.0
C130 C125 C126 O21 -177.2(9)
C135 C125 C126 O21 5.3(9)
C130 C125 C126 C127 0.0
C135 C125 C126 C127 -177.4
O21 C126 C127 O22 -1.1(11)
C125 C126 C127 O22 -178.7(8)
O21 C126 C127 C128 177.6(8)
C125 C126 C127 C128 0.0
O22 C127 C128 C129 178.4(10)
C126 C127 C128 C129 0.0
C127 C128 C129 C130 0.0
C127 C128 C129 C134 180.0
C128 C129 C130 C131 180.0
C134 C129 C130 C131 0.0
C128 C129 C130 C125 0.0
C134 C129 C130 C125 180.0
C126 C125 C130 C131 180.0
C135 C125 C130 C131 -2.5
C126 C125 C130 C129 0.0
C135 C125 C130 C129 177.5
C129 C130 C131 C132 0.0
C125 C130 C131 C132 180.0
C130 C131 C132 C133 0.0
C131 C132 C133 C134 0.0
C131 C132 C133 C161 178.4(17)
C162 C161 C133 C134 -96(2)
C162 C161 C133 C132 85(3)
C132 C133 C134 C129 0.0
C161 C133 C134 C129 -178.5(16)
C128 C129 C134 C133 180.0
C130 C129 C134 C133 0.0
C120 C115 C116 C117 0.0
C105 C115 C116 C117 -170.4
C120 C115 C116 O19 -175.5(9)
C105 C115 C116 O19 14.0(9)
C115 C116 C117 O20 -176.6(8)
O19 C116 C117 O20 0.1(10)
C115 C116 C117 C118 0.0
O19 C116 C117 C118 176.6(7)
O20 C117 C118 C119 176.1(9)
C116 C117 C118 C119 0.0
C117 C118 C119 C120 0.0
C117 C118 C119 C124 180.0
C118 C119 C120 C115 0.0
C124 C119 C120 C115 180.0
C118 C119 C120 C121 180.0
C124 C119 C120 C121 0.0
C116 C115 C120 C119 0.0
C105 C115 C120 C119 169.2
C116 C115 C120 C121 180.0
C105 C115 C120 C121 -10.8
C119 C120 C121 C122 0.0
C115 C120 C121 C122 180.0
C120 C121 C122 C123 0.0
C121 C122 C123 C124 0.0
C121 C122 C123 C157 177.0(17)
C158 C157 C123 C124 125(3)
C158 C157 C123 C122 -52(4)
C122 C123 C124 C119 0.0
C157 C123 C124 C119 -176(2)
C118 C119 C124 C123 180.0
C120 C119 C124 C123 0.0
C120 C115 C105 C106 105.1
C116 C115 C105 C106 -85.1
C120 C115 C105 C110 -62.3
C116 C115 C105 C110 107.6
C110 C105 C106 O17 -176.0(8)
C115 C105 C106 O17 16.2(8)
C110 C105 C106 C107 0.0
C115 C105 C106 C107 -167.8
O17 C106 C107 O18 -3.2(9)
C105 C106 C107 O18 -179.9(7)
O17 C106 C107 C108 176.7(7)
C105 C106 C107 C108 0.0
O18 C107 C108 C109 179.9(8)
C106 C107 C108 C109 0.0
C107 C108 C109 C110 0.0
C107 C108 C109 C114 180.0
C108 C109 C110 C105 0.0
C114 C109 C110 C105 180.0
C108 C109 C110 C111 180.0
C114 C109 C110 C111 0.0
C106 C105 C110 C109 0.0
C115 C105 C110 C109 166.8
C106 C105 C110 C111 180.0
C115 C105 C110 C111 -13.2
C109 C110 C111 C112 0.0
C105 C110 C111 C112 180.0
C110 C111 C112 C113 0.0
C111 C112 C113 C114 0.0
C111 C112 C113 C153 -179.3(14)
C112 C113 C114 C109 0.0
C153 C113 C114 C109 179.2(15)
C110 C109 C114 C113 0.0
C108 C109 C114 C113 180.0
C173 N1 C169 C170 0.0
Ir1 N1 C169 C170 -177.75(14)
C173 N1 C169 C174 176.9
Ir1 N1 C169 C174 -0.85(14)
N1 C169 C170 C171 0.0
C174 C169 C170 C171 -177.1
C169 C170 C171 C172 0.0
C170 C171 C172 C173 0.0
C171 C172 C173 N1 0.0
C169 N1 C173 C172 0.0
Ir1 N1 C173 C172 177.58(15)
C178 N2 C174 C175 0.0
Ir1 N2 C174 C175 176.33(15)
C178 N2 C174 C169 177.4
Ir1 N2 C174 C169 -6.27(15)
N1 C169 C174 C175 -179.9
C170 C169 C174 C175 -2.9
N1 C169 C174 N2 4.1
C170 C169 C174 N2 -178.9
N2 C174 C175 C176 0.0
C169 C174 C175 C176 -175.4
C174 C175 C176 C177 0.0
C175 C176 C177 C178 0.0
C176 C177 C178 N2 0.0
C176 C177 C178 C179 -174.7
C174 N2 C178 C177 0.0
Ir1 N2 C178 C177 -176.93(12)
C174 N2 C178 C179 174.8
Ir1 N2 C178 C179 -2.15(12)
C183 N3 C179 C180 0.0
Ir1 N3 C179 C180 176.29(13)
C183 N3 C179 C178 -178.6
Ir1 N3 C179 C178 -2.35(13)
C177 C178 C179 N3 177.8
N2 C178 C179 N3 3.0
C177 C178 C179 C180 -0.7
N2 C178 C179 C180 -175.5
N3 C179 C180 C181 0.0
C178 C179 C180 C181 178.4
C179 C180 C181 C182 0.0
C180 C181 C182 C183 0.0
C179 N3 C183 C182 0.0
Ir1 N3 C183 C182 -175.91(14)
C181 C182 C183 N3 0.0
C188 N4 C184 C185 0.0
Ir1 N4 C184 C185 -179.57(12)
C188 N4 C184 C189 173.7
Ir1 N4 C184 C189 -5.84(12)
N4 C184 C185 C186 0.0
C189 C184 C185 C186 -173.9
C184 C185 C186 C187 0.0
C185 C186 C187 C188 0.0
C186 C187 C188 N4 0.0
C184 N4 C188 C187 0.0
Ir1 N4 C188 C187 179.45(15)
C193 N5 C189 C190 0.0
Ir1 N5 C189 C190 176.35(13)
C193 N5 C189 C184 178.9
Ir1 N5 C189 C184 -4.81(13)
C185 C184 C189 N5 -179.1
N4 C184 C189 N5 7.1
C185 C184 C189 C190 -0.4
N4 C184 C189 C190 -174.2
N5 C189 C190 C191 0.0
C184 C189 C190 C191 -178.6
C189 C190 C191 C192 0.0
C190 C191 C192 C193 0.0
C189 N5 C193 C192 0.0
Ir1 N5 C193 C192 -176.17(14)
C189 N5 C193 C194 -173.1
Ir1 N5 C193 C194 10.76(14)
C191 C192 C193 N5 0.0
C191 C192 C193 C194 171.2
C198 N6 C194 C195 0.0
Ir1 N6 C194 C195 -174.55(12)
C198 N6 C194 C193 -173.7
Ir1 N6 C194 C193 11.75(12)
N5 C193 C194 C195 172.5
C192 C193 C194 C195 0.5
N5 C193 C194 N6 -14.1
C192 C193 C194 N6 174.0
N6 C194 C195 C196 0.0
C193 C194 C195 C196 173.2
C194 C195 C196 C197 0.0
C195 C196 C197 C198 0.0
C194 N6 C198 C197 0.0
Ir1 N6 C198 C197 173.77(14)
C196 C197 C198 N6 0.0
C203 N7 C199 C200 0.0
Ir2 N7 C199 C200 -179.12(11)
C203 N7 C199 C204 -176.5
Ir2 N7 C199 C204 4.41(11)
N7 C199 C200 C201 0.0
C204 C199 C200 C201 176.9
C199 C200 C201 C202 0.0
C200 C201 C202 C203 0.0
C201 C202 C203 N7 0.0
C199 N7 C203 C202 0.0
Ir2 N7 C203 C202 178.82(15)
C208 N8 C204 C205 0.0
Ir2 N8 C204 C205 173.78(15)
C208 N8 C204 C199 179.5
Ir2 N8 C204 C199 -6.72(15)
N7 C199 C204 C205 180.0
C200 C199 C204 C205 3.3
N7 C199 C204 N8 0.7
C200 C199 C204 N8 -176.0
N8 C204 C205 C206 0.0
C199 C204 C205 C206 -179.2
C204 C205 C206 C207 0.0
C205 C206 C207 C208 0.0
C204 N8 C208 C209 179.5
Ir2 N8 C208 C209 5.10(13)
C204 N8 C208 C207 0.0
Ir2 N8 C208 C207 -174.40(13)
C206 C207 C208 C209 -179.5
C206 C207 C208 N8 0.0
N8 C208 C209 C210 173.9
C207 C208 C209 C210 -6.6
N8 C208 C209 N9 -8.5
C207 C208 C209 N9 171.0
C213 N9 C209 C208 -177.9
Ir2 N9 C209 C208 7.78(13)
C213 N9 C209 C210 0.0
Ir2 N9 C209 C210 -174.37(13)
C208 C209 C210 C211 177.5
N9 C209 C210 C211 0.0
C209 C210 C211 C212 0.0
C210 C211 C212 C213 0.0
C211 C212 C213 N9 0.0
C209 N9 C213 C212 0.0
Ir2 N9 C213 C212 173.68(14)
C218 N10 C214 C215 0.0
Ir2 N10 C214 C215 175.84(16)
C218 N10 C214 C219 178.8
Ir2 N10 C214 C219 -5.32(16)
N10 C214 C215 C216 0.0
C219 C214 C215 C216 -178.6
C214 C215 C216 C217 0.0
C215 C216 C217 C218 0.0
C214 N10 C218 C217 0.0
Ir2 N10 C218 C217 -175.59(16)
C216 C217 C218 N10 0.0
C223 N11 C219 C220 0.0
Ir2 N11 C219 C220 172.74(17)
C223 N11 C219 C214 -176.7
Ir2 N11 C219 C214 -3.96(17)
N10 C214 C219 C220 -170.6
C215 C214 C219 C220 8.1
N10 C214 C219 N11 5.8
C215 C214 C219 N11 -175.6
N11 C219 C220 C221 0.0
C214 C219 C220 C221 176.1
C219 C220 C221 C222 0.0
C220 C221 C222 C223 0.0
C221 C222 C223 N11 0.0
C221 C222 C223 C224 -167.8
C219 N11 C223 C222 0.0
Ir2 N11 C223 C222 -172.81(17)
C219 N11 C223 C224 169.4
Ir2 N11 C223 C224 -3.39(17)
C228 N12 C224 C225 0.0
Ir2 N12 C224 C225 -169.03(15)
C228 N12 C224 C223 169.6
Ir2 N12 C224 C223 0.58(15)
C222 C223 C224 N12 170.2
N11 C223 C224 N12 1.6
C222 C223 C224 C225 -21.0
N11 C223 C224 C225 170.4
N12 C224 C225 C226 0.0
C223 C224 C225 C226 -167.9
C224 C225 C226 C227 0.0
C225 C226 C227 C228 0.0
C226 C227 C228 N12 0.0
C224 N12 C228 C227 0.0
Ir2 N12 C228 C227 168.06(16)
C219 N11 Ir2 N8 104.9(16)
C223 N11 Ir2 N8 -82.3(17)
C219 N11 Ir2 N10 1.0(2)
C223 N11 Ir2 N10 173.8
C219 N11 Ir2 N12 -169.9
C223 N11 Ir2 N12 2.93(19)
C219 N11 Ir2 N9 -80.6(2)
C223 N11 Ir2 N9 92.22(18)
C219 N11 Ir2 N7 97.43(13)
C223 N11 Ir2 N7 -89.77(16)
C208 N8 Ir2 N11 174.4(16)
C204 N8 Ir2 N11 0.4(17)
C208 N8 Ir2 N10 -83.16(19)
C204 N8 Ir2 N10 102.76(16)
C208 N8 Ir2 N12 90.54(16)
C204 N8 Ir2 N12 -83.5(2)
C208 N8 Ir2 N9 -0.32(15)
C204 N8 Ir2 N9 -174.4
C208 N8 Ir2 N7 -178.0
C204 N8 Ir2 N7 7.89(18)
C214 N10 Ir2 N11 2.8(2)
C218 N10 Ir2 N11 178.5
C214 N10 Ir2 N8 -168.62(10)
C218 N10 Ir2 N8 7.1(3)
C214 N10 Ir2 N12 29.3(7)
C218 N10 Ir2 N12 -155.0(6)
C214 N10 Ir2 N9 113.14(13)
C218 N10 Ir2 N9 -71.1(2)
C214 N10 Ir2 N7 -86.0(2)
C218 N10 Ir2 N7 89.75(17)
C224 N12 Ir2 N11 -1.85(19)
C228 N12 Ir2 N11 -170.4
C224 N12 Ir2 N8 169.40(10)
C228 N12 Ir2 N8 0.8(2)
C224 N12 Ir2 N10 -28.4(7)
C228 N12 Ir2 N10 163.0(6)
C224 N12 Ir2 N9 -110.90(16)
C228 N12 Ir2 N9 80.5(2)
C224 N12 Ir2 N7 87.5(2)
C228 N12 Ir2 N7 -81.07(18)
C209 N9 Ir2 N11 176.71(12)
C213 N9 Ir2 N11 2.7(3)
C209 N9 Ir2 N8 -4.13(15)
C213 N9 Ir2 N8 -178.1
C209 N9 Ir2 N10 98.17(17)
C213 N9 Ir2 N10 -75.83(19)
C209 N9 Ir2 N12 -102.34(18)
C213 N9 Ir2 N12 83.7(2)
C209 N9 Ir2 N7 2.8(7)
C213 N9 Ir2 N7 -171.2(6)
C199 N7 Ir2 N11 173.19(9)
C203 N7 Ir2 N11 -5.7(2)
C199 N7 Ir2 N8 -5.68(14)
C203 N7 Ir2 N8 175.4
C199 N7 Ir2 N10 -106.04(18)
C203 N7 Ir2 N10 75.0(2)
C199 N7 Ir2 N12 92.55(17)
C203 N7 Ir2 N12 -86.4(2)
C199 N7 Ir2 N9 -12.6(7)
C203 N7 Ir2 N9 168.5(6)
C169 N1 Ir1 N5 176.69(7)
C173 N1 Ir1 N5 -1.0(2)
C169 N1 Ir1 N4 94.65(18)
C173 N1 Ir1 N4 -83.01(19)
C169 N1 Ir1 N2 -1.95(15)
C173 N1 Ir1 N2 -179.6
C169 N1 Ir1 N3 -6.6(7)
C173 N1 Ir1 N3 175.8(6)
C169 N1 Ir1 N6 -104.06(18)
C173 N1 Ir1 N6 78.3(2)
C193 N5 Ir1 N1 89.95(19)
C189 N5 Ir1 N1 -86.31(16)
C193 N5 Ir1 N4 177.8
C189 N5 Ir1 N4 1.56(16)
C193 N5 Ir1 N2 98.5(15)
C189 N5 Ir1 N2 -77.7(15)
C193 N5 Ir1 N3 -88.86(18)
C189 N5 Ir1 N3 94.89(19)
C193 N5 Ir1 N6 -4.04(16)
C189 N5 Ir1 N6 179.7
C188 N4 Ir1 N1 -82.8(2)
C184 N4 Ir1 N1 96.7(2)
C188 N4 Ir1 N5 -177.4
C184 N4 Ir1 N5 2.12(14)
C188 N4 Ir1 N2 -6.2(2)
C184 N4 Ir1 N2 173.30(9)
C188 N4 Ir1 N3 76.9(2)
C184 N4 Ir1 N3 -103.58(19)
C188 N4 Ir1 N6 177.0(6)
C184 N4 Ir1 N6 -3.5(7)
C174 N2 Ir1 N1 5.62(19)
C178 N2 Ir1 N1 -177.77(6)
C174 N2 Ir1 N5 -3.2(16)
C178 N2 Ir1 N5 173.5(14)
C174 N2 Ir1 N4 -81.39(17)
C178 N2 Ir1 N4 95.22(15)
C174 N2 Ir1 N3 -176.0
C178 N2 Ir1 N3 0.59(14)
C174 N2 Ir1 N6 97.55(19)
C178 N2 Ir1 N6 -85.84(16)
C183 N3 Ir1 N1 -178.3(6)
C179 N3 Ir1 N1 5.6(7)
C183 N3 Ir1 N5 -1.7(2)
C179 N3 Ir1 N5 -177.79(11)
C183 N3 Ir1 N4 81.7(2)
C179 N3 Ir1 N4 -94.4(2)
C183 N3 Ir1 N2 177.1
C179 N3 Ir1 N2 1.06(15)
C183 N3 Ir1 N6 -79.66(19)
C179 N3 Ir1 N6 104.26(17)
C194 N6 Ir1 N1 -98.0(2)
C198 N6 Ir1 N1 87.9(2)
C194 N6 Ir1 N5 -4.49(14)
C198 N6 Ir1 N5 -178.6
C194 N6 Ir1 N4 1.2(7)
C198 N6 Ir1 N4 -172.9(6)
C194 N6 Ir1 N2 -175.56(9)
C198 N6 Ir1 N2 10.3(2)
C194 N6 Ir1 N3 102.44(17)
C198 N6 Ir1 N3 -71.7(2)
C95 C96 O15 B5 -168.1(14)
C97 C96 O15 B5 10.7(17)
O16 B5 O15 C96 -10(3)
O17 B5 O15 C96 -134.0(17)
O18 B5 O15 C96 114.9(19)
C98 C97 O16 B5 172.4(16)
C96 C97 O16 B5 2.4(18)
O17 B5 O16 C97 124.9(19)
O18 B5 O16 C97 -113(2)
O15 B5 O16 C97 4(2)
C87 C86 O13 B4 5(2)
C85 C86 O13 B4 173.3(19)
O23 B4 O13 C86 -117(3)
O24 B4 O13 C86 120(3)
O14 B4 O13 C86 3(3)
C136 B4 O13 C86 -159(2)
C86 C87 O14 B4 13(3)
C88 C87 O14 B4 -167(2)
O23 B4 O14 C87 111(3)
O24 B4 O14 C87 -122(3)
O13 B4 O14 C87 -11(4)
C136 B4 O14 C87 153.5(19)
C135 C136 O23 B4 -173.9(19)
C137 C136 O23 B4 9(2)
O24 B4 O23 C136 -11(3)
O14 B4 O23 C136 115(3)
O13 B4 O23 C136 -128(2)
C138 C137 O24 B4 175(2)
C136 C137 O24 B4 -4(2)
O23 B4 O24 C137 10(4)
O14 B4 O24 C137 -116(4)
O13 B4 O24 C137 133(3)
C136 B4 O24 C137 2.8(16)
C127 C126 O21 B6 -2(2)
C125 C126 O21 B6 175.7(18)
O19 B6 O21 C126 -119(3)
O22 B6 O21 C126 4(3)
O20 B6 O21 C126 125(2)
C128 C127 O22 B6 -175.2(18)
C126 C127 O22 B6 3(2)
O19 B6 O22 C127 121(2)
O21 B6 O22 C127 -4(3)
O20 B6 O22 C127 -122(2)
C115 C116 O19 B6 -179.1(17)
C117 C116 O19 B6 5(2)
O21 B6 O19 C116 -126(2)
O22 B6 O19 C116 115(2)
O20 B6 O19 C116 -8(3)
C118 C117 O20 B6 178.8(17)
C116 C117 O20 B6 -5(2)
O19 B6 O20 C117 8(3)
O21 B6 O20 C117 131(2)
O22 B6 O20 C117 -113(2)
C105 C106 O17 B5 -179.5(13)
C107 C106 O17 B5 4.2(16)
O16 B5 O17 C106 126.2(19)
O18 B5 O17 C106 -4(2)
O15 B5 O17 C106 -116.6(17)
C108 C107 O18 B5 -179.2(13)
C106 C107 O18 B5 0.7(16)
O16 B5 O18 C107 -127(2)
O17 B5 O18 C107 2(2)
O15 B5 O18 C107 117.5(19)
C51 C52 O11 B1 -170.0(14)
C53 C52 O11 B1 10.3(17)
O12 B1 O11 C52 -14(3)
O1 B1 O11 C52 -141(2)
O2 B1 O11 C52 108.7(19)
C52 C53 O12 B1 -5.5(18)
C54 C53 O12 B1 171.1(14)
O11 B1 O12 C53 12(3)
O1 B1 O12 C53 141(2)
O2 B1 O12 C53 -111(2)
C43 C42 O9 B3 0.6(16)
C41 C42 O9 B3 177.1(12)
O8 B3 O9 C42 130.2(19)
O10 B3 O9 C42 5(2)
O7 B3 O9 C42 -111.7(17)
C44 C43 O10 B3 -174.0(13)
C42 C43 O10 B3 10.4(16)
O8 B3 O10 C43 -134.5(19)
O7 B3 O10 C43 108.2(18)
O9 B3 O10 C43 -10(2)
C31 C32 O7 B3 -166.5(13)
C33 C32 O7 B3 14.1(16)
O8 B3 O7 C32 -16(2)
O10 B3 O7 C32 106.2(17)
O9 B3 O7 C32 -138.8(16)
C32 C33 O8 B3 -5.2(17)
C34 C33 O8 B3 168.1(14)
O10 B3 O8 C33 -106(2)
O7 B3 O8 C33 13(2)
O9 B3 O8 C33 134.1(18)
C21 C22 O5 B2 179.6(14)
C23 C22 O5 B2 2(2)
C24 C23 O6 B2 -178.7(10)
C22 C23 O6 B2 1.5(13)
C12 C13 O4 B2 19(2)
C14 C13 O4 B2 -154.1(18)
C3 C2 O1 B1 0.0(17)
C1 C2 O1 B1 172.8(14)
O12 B1 O1 C2 119(2)
O11 B1 O1 C2 -114(2)
O2 B1 O1 C2 3(2)
C2 C3 O2 B1 5.9(18)
C4 C3 O2 B1 -171.0(14)
O12 B1 O2 C3 -122(2)
O11 B1 O2 C3 115(2)
O1 B1 O2 C3 -5(2)
C83 C82 C81 C59 -45(7)
C60 C59 C81 C82 116(4)
C58 C59 C81 C82 -60(5)
C155 C154 C153 C113 171(2)
C114 C113 C153 C154 -18(3)
C112 C113 C153 C154 161(2)
C242 N17 C241 O29 -179.5(17)
C243 N17 C241 O29 0(4)
O31 C247 N19 C249 179.4(15)
O31 C247 N19 C248 1(2)
C22 O5 B2 O4 120(2)
C22 O5 B2 O6 0(3)
C22 O5 B2 O3 -122(2)
C13 O4 B2 O5 113(3)
C13 O4 B2 O6 -121(2)
C13 O4 B2 O3 -19(2)
C13 O4 B2 C22 159(2)
C23 O6 B2 O5 -1(2)
C23 O6 B2 O4 -131(2)
C23 O6 B2 O3 132.4(19)
C23 O6 B2 C22 -1.0(9)
C12 O3 B2 O5 -114(3)
C12 O3 B2 O4 16(2)
C12 O3 B2 O6 119.0(18)
C12 O3 B2 C22 -162(2)
C21 C22 B2 O5 -1(3)
C23 C22 B2 O5 -178.5(18)
O5 C22 B2 O4 -88(3)
C21 C22 B2 O4 -89(4)
C23 C22 B2 O4 94(3)
O5 C22 B2 O6 180(2)
C21 C22 B2 O6 178.5(15)
C23 C22 B2 O6 1.0(9)
O5 C22 B2 O3 90(3)
C21 C22 B2 O3 89(4)
C23 C22 B2 O3 -89(3)
C153 C154 C155 C156 77(5)
C39 C73 C74 C75 157(5)
C73 C74 C75 C76 -168(7)
O30 C244 N18 C246 179.8(14)
O30 C244 N18 C245 0(3)
C240 N16 C238 O28 179.6(16)
C239 N16 C238 O28 0(3)
O32 C250 N20 C252 -179.6(14)
O32 C250 N20 C251 1(3)
C237 N15 C235 O27 179.5(12)
C236 N15 C235 O27 0(2)
C231 N13 C229 O25 180.0(10)
C230 N13 C229 O25 -1(3)
C234 N14 C232 O26 -179(2)
C233 N14 C232 O26 0.0(14)
